data_7021351
loop_
_publ_author_name
'Anselmo, Daniele'
'Gramage-Doria, Rafael'
'Besset, Tatiana'
'Esc\'arcega-Bobadilla, Martha V'
'Salassa, Giovanni'
'Escudero-Ad\'an, Eduardo C'
'Mart\'inez Belmonte, Marta'
'Martin, Eddy'
'Reek, Joost N. H.'
'Kleij, Arjan W.'

_publ_section_title
;
 Supramolecular bulky phosphines comprising
 1,3,5-triaza-7-phosphaadamantane and Zn(salphen)s: structural features
 and application in hydrosilylation catalysis.
;
_journal_issue 21
_journal_name_full 'Dalton transactions (Cambridge, England : 2003)'
_journal_page_first 7595
_journal_page_last 7603
_journal_paper_doi 10.1039/c3dt00078h
_journal_volume 42
_journal_year 2013
_chemical_formula_sum 'C84 H113 N10 O4 P Zn2'
_chemical_formula_weight 1488.55
_chemical_name_systematic
;
?
;
_space_group_IT_number 2
_symmetry_cell_setting triclinic
_symmetry_space_group_name_Hall '-P 1'
_symmetry_space_group_name_H-M 'P -1'
_atom_sites_solution_hydrogens geom
_atom_sites_solution_primary direct
_atom_sites_solution_secondary difmap
_audit_creation_method SHELXL-97
_cell_angle_alpha 84.459(3)
_cell_angle_beta 83.048(3)
_cell_angle_gamma 74.347(3)
_cell_formula_units_Z 4
_cell_length_a 15.4322(9)
_cell_length_b 18.2236(12)
_cell_length_c 31.756(2)
_cell_measurement_reflns_used 9949
_cell_measurement_temperature 100(2)
_cell_measurement_theta_max 23.84
_cell_measurement_theta_min 2.16
_cell_volume 8517.2(9)
_computing_cell_refinement 'Bruker APEX2 v2011.4-0'
_computing_data_collection 'Bruker APEX2 v2011.4-0'
_computing_data_reduction 'Bruker SAINT V7.60A'
_computing_molecular_graphics 'Bruker SHELXTL'
_computing_publication_material 'Bruker SHELXTL'
_computing_structure_refinement 'SHELXS-97 (Sheldrick, 2008)'
_computing_structure_solution Sir2011
_diffrn_ambient_temperature 100(2)
_diffrn_detector_area_resol_mean 512
_diffrn_detector_type '4K CCD area detector APEX II'
_diffrn_measured_fraction_theta_full 0.987
_diffrn_measured_fraction_theta_max 0.980
_diffrn_measurement_device_type 'Kappa 4-axis goniometer bruker-nonius'
_diffrn_measurement_method
;
Fullsphere data collection, phi and omega scans
;
_diffrn_measurement_specimen_support 'magnetic support whith MicroMount'
_diffrn_radiation_monochromator 'Multilayer Montel 200 mirrors'
_diffrn_radiation_type MoK\a
_diffrn_radiation_wavelength 0.71073
_diffrn_reflns_av_R_equivalents 0.0565
_diffrn_reflns_av_sigmaI/netI 0.0740
_diffrn_reflns_limit_h_max 18
_diffrn_reflns_limit_h_min -17
_diffrn_reflns_limit_k_max 21
_diffrn_reflns_limit_k_min -21
_diffrn_reflns_limit_l_max 37
_diffrn_reflns_limit_l_min -37
_diffrn_reflns_number 90843
_diffrn_reflns_theta_full 25.00
_diffrn_reflns_theta_max 25.07
_diffrn_reflns_theta_min 0.65
_diffrn_source 'rotating anode X-ray tube'
_diffrn_source_current 70
_diffrn_source_power 50
_diffrn_source_size '3 mm x 0.3 mm fine focus'
_diffrn_source_type 'Bruker-Nonius FR 591'
_exptl_absorpt_coefficient_mu 0.634
_exptl_absorpt_correction_T_max 0.9812
_exptl_absorpt_correction_T_min 0.8837
_exptl_absorpt_correction_type empirical
_exptl_absorpt_process_details
;
SADABS Version 2008/1 Bruker-Nonius
Blessing, Acta Cryst. (1995) A51 33-38
;
_exptl_crystal_colour yellow
_exptl_crystal_density_diffrn 1.161
_exptl_crystal_density_method 'not measured'
_exptl_crystal_description plate
_exptl_crystal_F_000 3176
_exptl_crystal_size_max 0.20
_exptl_crystal_size_mid 0.20
_exptl_crystal_size_min 0.03
_refine_diff_density_max 1.334
_refine_diff_density_min -1.053
_refine_diff_density_rms 0.083
_refine_ls_extinction_method none
_refine_ls_goodness_of_fit_ref 1.048
_refine_ls_hydrogen_treatment noref
_refine_ls_matrix_type full
_refine_ls_number_parameters 2070
_refine_ls_number_reflns 29658
_refine_ls_number_restraints 738
_refine_ls_restrained_S_all 1.142
_refine_ls_R_factor_all 0.0942
_refine_ls_R_factor_gt 0.0648
_refine_ls_shift/su_max 0.002
_refine_ls_shift/su_mean 0.000
_refine_ls_structure_factor_coef Fsqd
_refine_ls_weighting_details 'calc w=1/[\s^2^(Fo^2^)+(0.0813P)^2^+13.3698P] where P=(Fo^2^+2Fc^2^)/3'
_refine_ls_weighting_scheme calc
_refine_ls_wR_factor_gt 0.1650
_refine_ls_wR_factor_ref 0.1772
_reflns_number_gt 20704
_reflns_number_total 29658
_reflns_threshold_expression >2sigma(I)
_cod_data_source_file c3dt00078h.txt
_cod_data_source_block da465_0m
_cod_depositor_comments
;
The following automatic conversions were performed:
'_diffrn_measurement_specimen_suppport' tag replaced with
'_diffrn_measurement_specimen_support'.

Automatic conversion script
Id: cif_correct_tags 1440 2010-10-19 06:21:57Z saulius 

The following automatic conversions were performed:

'_symmetry_cell_setting' value 'Triclinic' changed to 'triclinic'
according to /home/saulius/struct/CIF-dictionaries/cif_core.dic
dictionary named 'cif_core.dic' version 2.4.2 from 2011-04-26.

Automatic conversion script
Id: cif_fix_values 1891 2012-01-12 08:04:46Z andrius 
;
_cod_original_sg_symbol_H-M P-1
_cod_database_code 7021351

loop_
_symmetry_equiv_pos_as_xyz
'x, y, z'
'-x, -y, -z'

loop_
_atom_site_label
_atom_site_type_symbol
_atom_site_fract_x
_atom_site_fract_y
_atom_site_fract_z
_atom_site_U_iso_or_equiv
_atom_site_adp_type
_atom_site_occupancy
_atom_site_symmetry_multiplicity
_atom_site_calc_flag
_atom_site_refinement_flags
_atom_site_disorder_assembly
_atom_site_disorder_group
Zn1A Zn 0.35380(3) 0.26533(3) 0.997121(16) 0.02488(14) Uani 1 1 d . . .
Zn2A Zn 0.52602(3) 0.36651(3) 0.833401(16) 0.02215(13) Uani 1 1 d . . .
Zn1B Zn 1.03026(4) 0.81004(3) 0.355599(17) 0.02419(14) Uani 1 1 d . . .
Zn2B Zn 0.76597(3) 1.11371(3) 0.379184(16) 0.02027(13) Uani 1 1 d . . .
N1A N 0.3846(2) 0.3072(2) 1.05134(12) 0.0267(9) Uani 1 1 d . . .
N2A N 0.4945(2) 0.2224(2) 0.99421(11) 0.0256(9) Uani 1 1 d . . .
N3A N 0.5582(2) 0.2482(2) 0.84262(11) 0.0217(8) Uani 1 1 d . . .
N4A N 0.4691(3) 0.3368(2) 0.78287(11) 0.0251(9) Uani 1 1 d . . .
N1B N 0.9893(3) 0.7441(2) 0.31545(12) 0.0247(9) Uani 1 1 d . . .
N2B N 1.0124(2) 0.8815(2) 0.29967(12) 0.0232(9) Uani 1 1 d . E .
N3B N 0.8935(2) 1.1258(2) 0.35225(12) 0.0219(8) Uani 1 1 d . . .
N4B N 0.8045(2) 1.1696(2) 0.42497(11) 0.0205(8) Uani 1 1 d . E .
O1A O 0.2250(2) 0.3000(2) 1.01953(10) 0.0358(9) Uani 1 1 d . . .
O2A O 0.3501(2) 0.18293(19) 0.96209(10) 0.0298(8) Uani 1 1 d . . .
O3A O 0.6123(2) 0.36702(18) 0.87469(10) 0.0264(7) Uani 1 1 d . . .
O4A O 0.5366(2) 0.45914(18) 0.79964(10) 0.0298(8) Uani 1 1 d . . .
O1B O 1.0560(2) 0.71893(18) 0.39585(10) 0.0303(8) Uani 1 1 d . . .
O2B O 1.1053(2) 0.87162(18) 0.37280(10) 0.0268(7) Uani 1 1 d . . .
O3B O 0.7376(2) 1.10449(18) 0.32181(10) 0.0255(7) Uani 1 1 d . . .
O4B O 0.64319(19) 1.13622(18) 0.41040(10) 0.0268(7) Uani 1 1 d . . .
C1A C 0.1861(3) 0.3168(3) 1.05713(14) 0.0264(11) Uani 1 1 d . . .
C2A C 0.0904(3) 0.3251(3) 1.06687(15) 0.0306(12) Uani 1 1 d . . .
C3A C 0.0519(3) 0.3425(3) 1.10765(16) 0.0366(13) Uani 1 1 d . . .
H3A H -0.0099 0.3474 1.1136 0.044 Uiso 1 1 calc R . .
C4A C 0.0991(3) 0.3531(3) 1.14043(17) 0.0394(13) Uani 1 1 d . A .
C5A C 0.1895(3) 0.3460(3) 1.13141(16) 0.0360(13) Uani 1 1 d . . .
H5A H 0.2226 0.3528 1.1526 0.043 Uiso 1 1 calc R . .
C6A C 0.2346(3) 0.3285(3) 1.09036(15) 0.0284(11) Uani 1 1 d . . .
C7A C 0.3291(3) 0.3223(3) 1.08545(15) 0.0285(11) Uani 1 1 d . . .
H7A H 0.3541 0.3300 1.1094 0.034 Uiso 1 1 calc R . .
C8A C 0.4776(3) 0.3029(3) 1.05147(14) 0.0260(11) Uani 1 1 d . . .
C9A C 0.5129(3) 0.3380(3) 1.07917(16) 0.0334(12) Uani 1 1 d . . .
H9A H 0.4744 0.3671 1.0998 0.040 Uiso 1 1 calc R . .
C10A C 0.6047(3) 0.3305(3) 1.07667(17) 0.0382(13) Uani 1 1 d . . .
H10A H 0.6279 0.3532 1.0962 0.046 Uiso 1 1 calc R . .
C11A C 0.6623(3) 0.2896(3) 1.04530(16) 0.0377(13) Uani 1 1 d . . .
H11A H 0.7240 0.2853 1.0434 0.045 Uiso 1 1 calc R . .
C12A C 0.6281(3) 0.2549(3) 1.01680(17) 0.0332(12) Uani 1 1 d . . .
H12A H 0.6664 0.2286 0.9952 0.040 Uiso 1 1 calc R . .
C13A C 0.5365(3) 0.2596(3) 1.02052(15) 0.0278(11) Uani 1 1 d . . .
C14A C 0.5403(3) 0.1614(3) 0.97637(14) 0.0260(11) Uani 1 1 d . . .
H14A H 0.6020 0.1464 0.9792 0.031 Uiso 1 1 calc R . .
C15A C 0.5064(3) 0.1144(3) 0.95268(14) 0.0253(11) Uani 1 1 d . . .
C16A C 0.5726(3) 0.0513(3) 0.93554(14) 0.0255(11) Uani 1 1 d . . .
H16A H 0.6331 0.0459 0.9389 0.031 Uiso 1 1 calc R . .
C17A C 0.5507(3) -0.0015(3) 0.91430(14) 0.0252(11) Uani 1 1 d . B .
C18A C 0.4581(3) 0.0067(3) 0.91258(15) 0.0289(11) Uani 1 1 d . . .
H18A H 0.4418 -0.0303 0.8994 0.035 Uiso 1 1 calc R . .
C19A C 0.3894(3) 0.0656(3) 0.92891(14) 0.0268(11) Uani 1 1 d . . .
C20A C 0.4133(3) 0.1244(3) 0.94849(14) 0.0274(11) Uani 1 1 d . . .
C21A C 0.0334(3) 0.3170(4) 1.03309(17) 0.0493(17) Uani 1 1 d . . .
C22A C 0.0317(5) 0.3870(6) 1.0000(2) 0.092(3) Uani 1 1 d U . .
H22A H -0.0050 0.4327 1.0123 0.138 Uiso 1 1 calc R . .
H22B H 0.0069 0.3793 0.9750 0.138 Uiso 1 1 calc R . .
H22C H 0.0922 0.3918 0.9925 0.138 Uiso 1 1 calc R . .
C23A C 0.0686(4) 0.2431(5) 1.0133(3) 0.093(3) Uani 1 1 d U . .
H23A H 0.1289 0.2393 1.0002 0.140 Uiso 1 1 calc R . .
H23B H 0.0304 0.2400 0.9922 0.140 Uiso 1 1 calc R . .
H23C H 0.0694 0.2020 1.0348 0.140 Uiso 1 1 calc R . .
C24A C -0.0662(3) 0.3243(4) 1.04915(18) 0.0455(15) Uani 1 1 d . . .
H24A H -0.0699 0.2895 1.0736 0.068 Uiso 1 1 calc R . .
H24B H -0.0966 0.3123 1.0271 0.068 Uiso 1 1 calc R . .
H24C H -0.0944 0.3756 1.0568 0.068 Uiso 1 1 calc R . .
C25A C 0.0495(4) 0.3728(4) 1.18421(19) 0.0581(19) Uani 1 1 d . . .
C26A C 0.1070(8) 0.3849(10) 1.2148(4) 0.080(4) Uani 0.60 1 d PDU A 1
H26A H 0.1551 0.3395 1.2187 0.120 Uiso 0.60 1 calc PR A 1
H26B H 0.0717 0.3965 1.2415 0.120 Uiso 0.60 1 calc PR A 1
H26C H 0.1322 0.4267 1.2043 0.120 Uiso 0.60 1 calc PR A 1
C27A C -0.0281(9) 0.4449(9) 1.1783(4) 0.092(4) Uani 0.60 1 d PDU A 1
H27A H -0.0537 0.4633 1.2056 0.138 Uiso 0.60 1 calc PR A 1
H27B H -0.0738 0.4330 1.1643 0.138 Uiso 0.60 1 calc PR A 1
H27C H -0.0053 0.4835 1.1614 0.138 Uiso 0.60 1 calc PR A 1
C28A C 0.0052(8) 0.3055(7) 1.2035(3) 0.064(3) Uani 0.60 1 d PDU A 1
H28A H 0.0520 0.2591 1.2070 0.096 Uiso 0.60 1 calc PR A 1
H28B H -0.0354 0.2986 1.1845 0.096 Uiso 0.60 1 calc PR A 1
H28C H -0.0276 0.3185 1.2306 0.096 Uiso 0.60 1 calc PR A 1
C26' C -0.0446(10) 0.3776(14) 1.1893(5) 0.076(4) Uani 0.40 1 d PDU A 2
H26D H -0.0667 0.3815 1.2188 0.114 Uiso 0.40 1 calc PR A 2
H26E H -0.0546 0.3327 1.1794 0.114 Uiso 0.40 1 calc PR A 2
H26F H -0.0761 0.4219 1.1731 0.114 Uiso 0.40 1 calc PR A 2
C27' C 0.0567(14) 0.4596(11) 1.1911(6) 0.093(5) Uani 0.40 1 d PDU A 2
H27L H 0.0250 0.4952 1.1703 0.140 Uiso 0.40 1 calc PR A 2
H27M H 0.1191 0.4604 1.1880 0.140 Uiso 0.40 1 calc PR A 2
H27N H 0.0300 0.4737 1.2191 0.140 Uiso 0.40 1 calc PR A 2
C28' C 0.1027(13) 0.3217(13) 1.2184(6) 0.104(6) Uani 0.40 1 d PDU A 2
H28L H 0.0624 0.3166 1.2434 0.156 Uiso 0.40 1 calc PR A 2
H28M H 0.1484 0.3440 1.2253 0.156 Uiso 0.40 1 calc PR A 2
H28N H 0.1307 0.2722 1.2080 0.156 Uiso 0.40 1 calc PR A 2
C29A C 0.2898(3) 0.0674(3) 0.92754(16) 0.0344(12) Uani 1 1 d . . .
C30A C 0.2417(3) 0.1384(4) 0.90078(17) 0.0441(15) Uani 1 1 d . . .
H30A H 0.2721 0.1380 0.8725 0.066 Uiso 1 1 calc R . .
H30B H 0.2430 0.1836 0.9136 0.066 Uiso 1 1 calc R . .
H30C H 0.1801 0.1377 0.8995 0.066 Uiso 1 1 calc R . .
C31A C 0.2425(4) 0.0680(4) 0.97288(17) 0.0438(14) Uani 1 1 d . . .
H31A H 0.1808 0.0670 0.9720 0.066 Uiso 1 1 calc R . .
H31B H 0.2439 0.1133 0.9855 0.066 Uiso 1 1 calc R . .
H31C H 0.2731 0.0238 0.9895 0.066 Uiso 1 1 calc R . .
C32A C 0.2797(4) -0.0034(4) 0.9082(2) 0.0561(17) Uani 1 1 d . . .
H32A H 0.2167 -0.0003 0.9079 0.084 Uiso 1 1 calc R . .
H32B H 0.3075 -0.0484 0.9250 0.084 Uiso 1 1 calc R . .
H32C H 0.3087 -0.0059 0.8797 0.084 Uiso 1 1 calc R . .
C33A C 0.6247(3) -0.0685(3) 0.89549(16) 0.0300(11) Uani 1 1 d . . .
C34A C 0.5883(8) -0.1211(6) 0.8702(4) 0.042(3) Uani 0.65 1 d P B 1
H34A H 0.6379 -0.1610 0.8592 0.063 Uiso 0.65 1 calc PR B 1
H34B H 0.5578 -0.0914 0.8470 0.063 Uiso 0.65 1 calc PR B 1
H34C H 0.5467 -0.1431 0.8887 0.063 Uiso 0.65 1 calc PR B 1
C35A C 0.6768(8) -0.1187(6) 0.9295(3) 0.043(3) Uani 0.65 1 d P B 1
H35A H 0.6355 -0.1363 0.9506 0.065 Uiso 0.65 1 calc PR B 1
H35B H 0.7087 -0.0900 0.9427 0.065 Uiso 0.65 1 calc PR B 1
H35C H 0.7192 -0.1617 0.9170 0.065 Uiso 0.65 1 calc PR B 1
C36A C 0.6920(7) -0.0370(6) 0.8635(3) 0.049(3) Uani 0.65 1 d P B 1
H36A H 0.7148 -0.0022 0.8771 0.073 Uiso 0.65 1 calc PR B 1
H36B H 0.6616 -0.0107 0.8396 0.073 Uiso 0.65 1 calc PR B 1
H36C H 0.7414 -0.0785 0.8540 0.073 Uiso 0.65 1 calc PR B 1
C34' C 0.5987(15) -0.0813(14) 0.8550(7) 0.059(7) Uani 0.35 1 d P B 2
H34D H 0.6442 -0.1221 0.8422 0.088 Uiso 0.35 1 calc PR B 2
H34E H 0.5924 -0.0356 0.8366 0.088 Uiso 0.35 1 calc PR B 2
H34F H 0.5420 -0.0947 0.8595 0.088 Uiso 0.35 1 calc PR B 2
C35' C 0.6284(14) -0.1337(11) 0.9289(6) 0.045(5) Uani 0.35 1 d P B 2
H35D H 0.5754 -0.1519 0.9295 0.068 Uiso 0.35 1 calc PR B 2
H35E H 0.6310 -0.1163 0.9562 0.068 Uiso 0.35 1 calc PR B 2
H35F H 0.6813 -0.1744 0.9223 0.068 Uiso 0.35 1 calc PR B 2
C36' C 0.7169(11) -0.0531(11) 0.8906(7) 0.051(5) Uani 0.35 1 d P B 2
H36D H 0.7580 -0.0896 0.8728 0.076 Uiso 0.35 1 calc PR B 2
H36E H 0.7386 -0.0574 0.9180 0.076 Uiso 0.35 1 calc PR B 2
H36F H 0.7126 -0.0025 0.8778 0.076 Uiso 0.35 1 calc PR B 2
C37A C 0.6732(3) 0.3124(3) 0.89178(13) 0.0223(10) Uani 1 1 d . . .
C38A C 0.7382(3) 0.3299(3) 0.91532(14) 0.0236(10) Uani 1 1 d . . .
C39A C 0.8019(3) 0.2700(3) 0.93279(14) 0.0246(10) Uani 1 1 d . . .
H39A H 0.8439 0.2821 0.9477 0.030 Uiso 1 1 calc R . .
C40A C 0.8085(3) 0.1920(3) 0.92977(14) 0.0235(10) Uani 1 1 d . . .
C41A C 0.7470(3) 0.1755(3) 0.90691(14) 0.0235(10) Uani 1 1 d . . .
H41A H 0.7496 0.1247 0.9039 0.028 Uiso 1 1 calc R . .
C42A C 0.6794(3) 0.2340(3) 0.88763(14) 0.0223(10) Uani 1 1 d . . .
C43A C 0.6232(3) 0.2067(3) 0.86341(13) 0.0212(10) Uani 1 1 d . . .
H43A H 0.6348 0.1540 0.8626 0.025 Uiso 1 1 calc R . .
C44A C 0.5051(3) 0.2150(3) 0.82064(14) 0.0228(10) Uani 1 1 d . . .
C45A C 0.4964(3) 0.1408(3) 0.83017(15) 0.0282(11) Uani 1 1 d . . .
H45A H 0.5264 0.1101 0.8519 0.034 Uiso 1 1 calc R . .
C46A C 0.4430(3) 0.1132(3) 0.80703(16) 0.0314(11) Uani 1 1 d . . .
H46A H 0.4386 0.0632 0.8127 0.038 Uiso 1 1 calc R . .
C47A C 0.3960(3) 0.1591(3) 0.77556(16) 0.0316(12) Uani 1 1 d . . .
H47A H 0.3598 0.1402 0.7604 0.038 Uiso 1 1 calc R . .
C48A C 0.4029(3) 0.2329(3) 0.76675(15) 0.0299(11) Uani 1 1 d . . .
H48A H 0.3703 0.2638 0.7459 0.036 Uiso 1 1 calc R . .
C49A C 0.4579(3) 0.2619(3) 0.78867(14) 0.0237(10) Uani 1 1 d . . .
C50A C 0.4476(3) 0.3802(3) 0.74900(15) 0.0293(11) Uani 1 1 d . . .
H50A H 0.4213 0.3608 0.7292 0.035 Uiso 1 1 calc R . .
C51A C 0.4602(3) 0.4547(3) 0.73909(15) 0.0292(11) Uani 1 1 d . . .
C52A C 0.4283(3) 0.4918(3) 0.70064(15) 0.0314(12) Uani 1 1 d . . .
H52A H 0.3953 0.4690 0.6858 0.038 Uiso 1 1 calc R . .
C53A C 0.4439(3) 0.5599(3) 0.68448(15) 0.0295(11) Uani 1 1 d . . .
C54A C 0.4973(3) 0.5897(3) 0.70733(15) 0.0285(11) Uani 1 1 d . . .
H54A H 0.5101 0.6353 0.6965 0.034 Uiso 1 1 calc R . .
C55A C 0.5323(3) 0.5569(3) 0.74451(14) 0.0257(11) Uani 1 1 d . . .
C56A C 0.5100(3) 0.4884(3) 0.76317(14) 0.0250(10) Uani 1 1 d . . .
C57A C 0.7361(3) 0.4132(3) 0.91970(16) 0.0323(12) Uani 1 1 d . . .
C58A C 0.8112(4) 0.4208(3) 0.94500(19) 0.0441(14) Uani 1 1 d . . .
H58A H 0.8087 0.4738 0.9460 0.066 Uiso 1 1 calc R . .
H58B H 0.8689 0.3946 0.9315 0.066 Uiso 1 1 calc R . .
H58C H 0.8032 0.3986 0.9734 0.066 Uiso 1 1 calc R . .
C59A C 0.7484(4) 0.4539(3) 0.87561(18) 0.0465(15) Uani 1 1 d . . .
H59A H 0.7010 0.4515 0.8592 0.070 Uiso 1 1 calc R . .
H59B H 0.8059 0.4292 0.8614 0.070 Uiso 1 1 calc R . .
H59C H 0.7460 0.5063 0.8787 0.070 Uiso 1 1 calc R . .
C60A C 0.6461(4) 0.4546(3) 0.94353(19) 0.0491(16) Uani 1 1 d . . .
H60A H 0.5968 0.4499 0.9291 0.074 Uiso 1 1 calc R . .
H60B H 0.6438 0.5076 0.9443 0.074 Uiso 1 1 calc R . .
H60C H 0.6415 0.4321 0.9720 0.074 Uiso 1 1 calc R . .
C61A C 0.8826(3) 0.1300(3) 0.95011(15) 0.0290(11) Uani 1 1 d . . .
C62A C 0.9757(3) 0.1376(3) 0.92942(17) 0.0331(12) Uani 1 1 d . . .
H62A H 0.9813 0.1292 0.8997 0.050 Uiso 1 1 calc R . .
H62B H 1.0226 0.1004 0.9429 0.050 Uiso 1 1 calc R . .
H62C H 0.9812 0.1879 0.9327 0.050 Uiso 1 1 calc R . .
C63A C 0.8748(3) 0.0499(3) 0.94378(17) 0.0342(12) Uani 1 1 d . . .
H63A H 0.8178 0.0438 0.9572 0.051 Uiso 1 1 calc R . .
H63B H 0.9231 0.0124 0.9562 0.051 Uiso 1 1 calc R . .
H63C H 0.8788 0.0432 0.9139 0.051 Uiso 1 1 calc R . .
C64A C 0.8773(4) 0.1395(3) 0.99810(16) 0.0401(14) Uani 1 1 d . . .
H64A H 0.8818 0.1897 1.0024 0.060 Uiso 1 1 calc R . .
H64B H 0.9260 0.1020 1.0101 0.060 Uiso 1 1 calc R . .
H64C H 0.8206 0.1328 1.0117 0.060 Uiso 1 1 calc R . .
C65A C 0.4105(4) 0.6014(3) 0.64288(15) 0.0338(12) Uani 1 1 d . . .
C66A C 0.3514(4) 0.5615(3) 0.62347(16) 0.0403(13) Uani 1 1 d . . .
H66A H 0.3844 0.5097 0.6190 0.060 Uiso 1 1 calc R . .
H66B H 0.3346 0.5877 0.5968 0.060 Uiso 1 1 calc R . .
H66C H 0.2979 0.5620 0.6425 0.060 Uiso 1 1 calc R . .
C67A C 0.4916(4) 0.6056(3) 0.61118(16) 0.0444(15) Uani 1 1 d . . .
H67A H 0.5314 0.6273 0.6240 0.067 Uiso 1 1 calc R . .
H67B H 0.4713 0.6370 0.5864 0.067 Uiso 1 1 calc R . .
H67C H 0.5234 0.5551 0.6032 0.067 Uiso 1 1 calc R . .
C68A C 0.3534(4) 0.6836(3) 0.65111(17) 0.0420(14) Uani 1 1 d . . .
H68A H 0.3892 0.7104 0.6631 0.063 Uiso 1 1 calc R . .
H68B H 0.3013 0.6815 0.6706 0.063 Uiso 1 1 calc R . .
H68C H 0.3342 0.7098 0.6248 0.063 Uiso 1 1 calc R . .
C69A C 0.5970(3) 0.5892(3) 0.76621(16) 0.0326(12) Uani 1 1 d . . .
C70A C 0.6156(4) 0.6607(3) 0.74159(18) 0.0402(13) Uani 1 1 d . . .
H70A H 0.6428 0.6483 0.7135 0.060 Uiso 1 1 calc R . .
H70B H 0.6558 0.6791 0.7561 0.060 Uiso 1 1 calc R . .
H70C H 0.5597 0.6995 0.7398 0.060 Uiso 1 1 calc R . .
C71A C 0.6884(4) 0.5271(3) 0.76699(19) 0.0424(14) Uani 1 1 d . . .
H71A H 0.6784 0.4812 0.7819 0.064 Uiso 1 1 calc R . .
H71B H 0.7296 0.5450 0.7811 0.064 Uiso 1 1 calc R . .
H71C H 0.7137 0.5166 0.7384 0.064 Uiso 1 1 calc R . .
C72A C 0.5569(2) 0.60484(18) 0.81236(6) 0.0504(16) Uani 1 1 d . . .
H72A H 0.4999 0.6426 0.8122 0.076 Uiso 1 1 calc R . .
H72B H 0.5978 0.6231 0.8265 0.076 Uiso 1 1 calc R . .
H72C H 0.5481 0.5585 0.8271 0.076 Uiso 1 1 calc R . .
P1A P 0.29364(8) 0.51447(8) 0.92938(4) 0.0576(5) Uani 1 1 d RD . .
N5A N 0.40719(9) 0.39813(8) 0.87793(4) 0.0242(9) Uani 1 1 d RD . .
N6A N 0.34120(9) 0.35645(8) 0.94777(4) 0.0245(9) Uani 1 1 d RD . .
N7A N 0.23757(8) 0.40953(8) 0.88801(4) 0.0556(15) Uani 1 1 d RD . .
C73A C 0.41993(9) 0.34325(10) 0.91595(4) 0.0277(11) Uani 1 1 d RD . .
H73A H 0.4324 0.2918 0.9069 0.033 Uiso 1 1 calc R . .
H73B H 0.4721 0.3471 0.9289 0.033 Uiso 1 1 calc R . .
C74A C 0.26192(8) 0.35085(7) 0.92752(4) 0.0392(14) Uani 1 1 d RD . .
H74A H 0.2099 0.3588 0.9486 0.047 Uiso 1 1 calc R . .
H74B H 0.2734 0.2995 0.9184 0.047 Uiso 1 1 calc R . .
C75A C 0.32544(8) 0.39643(7) 0.85815(4) 0.0431(15) Uani 1 1 d RD . .
H75A H 0.3364 0.3473 0.8463 0.052 Uiso 1 1 calc R . .
H75B H 0.3169 0.4352 0.8347 0.052 Uiso 1 1 calc R . .
C76A C 0.39650(8) 0.47510(7) 0.89009(4) 0.0440(14) Uani 1 1 d RD . .
H76A H 0.3926 0.5091 0.8645 0.053 Uiso 1 1 calc R . .
H76B H 0.4505 0.4762 0.9025 0.053 Uiso 1 1 calc R . .
C77A C 0.32627(9) 0.42972(8) 0.96730(4) 0.0478(15) Uani 1 1 d RD . .
H77A H 0.3812 0.4307 0.9789 0.057 Uiso 1 1 calc R . .
H77B H 0.2790 0.4329 0.9907 0.057 Uiso 1 1 calc R . .
C78A C 0.21639(8) 0.47304(9) 0.89869(4) 0.0371(14) Uani 1 1 d RD . .
H78A H 0.1592 0.4792 0.9162 0.045 Uiso 1 1 calc R . .
H78z H 0.2042 0.5063 0.8731 0.045 Uiso 1 1 calc R . .
C1B C 1.0739(3) 0.6472(3) 0.38885(15) 0.0268(11) Uani 1 1 d . . .
C2B C 1.1109(3) 0.5899(3) 0.42138(16) 0.0366(13) Uani 1 1 d . C .
C3B C 1.1311(5) 0.5145(3) 0.41236(18) 0.0548(18) Uani 1 1 d . . .
H3B H 1.1556 0.4781 0.4333 0.066 Uiso 1 1 calc R E .
C4B C 1.1180(5) 0.4882(3) 0.37452(18) 0.061(2) Uani 1 1 d D D .
C5B C 1.0818(4) 0.5423(3) 0.34412(17) 0.0436(15) Uani 1 1 d . . .
H5B H 1.0726 0.5267 0.3184 0.052 Uiso 1 1 calc R E .
C6B C 1.0577(3) 0.6213(3) 0.35061(16) 0.0320(12) Uani 1 1 d . . .
C7B C 1.0163(3) 0.6706(3) 0.31622(15) 0.0287(11) Uani 1 1 d . . .
H7B H 1.0083 0.6474 0.2926 0.034 Uiso 1 1 calc R E .
C8B C 0.9461(3) 0.7870(3) 0.28077(15) 0.0264(11) Uani 1 1 d . . .
C9B C 0.8921(3) 0.7623(3) 0.25653(15) 0.0300(11) Uani 1 1 d . . .
H9B H 0.8844 0.7133 0.2620 0.036 Uiso 1 1 calc R . .
C10B C 0.8497(3) 0.8094(3) 0.22451(17) 0.0353(13) Uani 1 1 d . . .
H10B H 0.8144 0.7921 0.2080 0.042 Uiso 1 1 calc R E .
C11B C 0.8600(3) 0.8830(3) 0.21694(16) 0.0341(12) Uani 1 1 d . . .
H11B H 0.8313 0.9150 0.1953 0.041 Uiso 1 1 calc R . .
C12B C 0.9128(3) 0.9095(3) 0.24133(15) 0.0294(11) Uani 1 1 d . . .
H12B H 0.9182 0.9593 0.2365 0.035 Uiso 1 1 calc R E .
C13B C 0.9570(3) 0.8614(3) 0.27274(14) 0.0233(10) Uani 1 1 d . E .
C14B C 1.0556(3) 0.9328(3) 0.28721(14) 0.0219(10) Uani 1 1 d . . .
H14B H 1.0460 0.9574 0.2605 0.026 Uiso 1 1 calc R E .
C15B C 1.1169(3) 0.9554(3) 0.31080(14) 0.0224(10) Uani 1 1 d . . .
C16B C 1.1585(3) 1.0106(3) 0.28896(14) 0.0252(11) Uani 1 1 d . . .
H16B H 1.1419 1.0309 0.2622 0.030 Uiso 1 1 calc R E .
C17B C 1.2224(3) 1.0349(3) 0.30603(15) 0.0258(11) Uani 1 1 d . . .
C18B C 1.2463(3) 1.0013(3) 0.34625(15) 0.0279(11) Uani 1 1 d . . .
H18B H 1.2903 1.0168 0.3580 0.034 Uiso 1 1 calc R E .
C19B C 1.2097(3) 0.9476(3) 0.36936(14) 0.0237(10) Uani 1 1 d . . .
C20B C 1.1413(3) 0.9221(3) 0.35179(14) 0.0247(10) Uani 1 1 d . . .
C21B C 1.1284(4) 0.6130(3) 0.46357(17) 0.0375(13) Uani 1 1 d . . .
C22B C 1.0381(8) 0.6520(9) 0.4894(5) 0.035(3) Uani 0.75 1 d PDU C 1
H22D H 1.0510 0.6710 0.5145 0.053 Uiso 0.75 1 calc PR C 1
H22E H 1.0035 0.6154 0.4975 0.053 Uiso 0.75 1 calc PR C 1
H22F H 1.0041 0.6936 0.4723 0.053 Uiso 0.75 1 calc PR C 1
C23B C 1.1873(6) 0.6712(6) 0.4582(3) 0.049(2) Uani 0.75 1 d PDU C 1
H23D H 1.2428 0.6506 0.4411 0.073 Uiso 0.75 1 calc PR C 1
H23E H 1.2004 0.6808 0.4856 0.073 Uiso 0.75 1 calc PR C 1
H23F H 1.1549 0.7182 0.4444 0.073 Uiso 0.75 1 calc PR C 1
C24B C 1.1753(14) 0.5474(7) 0.4935(7) 0.072(5) Uani 0.75 1 d PDU C 1
H24D H 1.2324 0.5208 0.4796 0.109 Uiso 0.75 1 calc PR C 1
H24E H 1.1379 0.5127 0.5008 0.109 Uiso 0.75 1 calc PR C 1
H24F H 1.1852 0.5674 0.5188 0.109 Uiso 0.75 1 calc PR C 1
C22" C 1.2126(16) 0.6364(17) 0.4483(9) 0.046(5) Uani 0.25 1 d PDU C 2
H22G H 1.1995 0.6785 0.4274 0.070 Uiso 0.25 1 calc PR C 2
H22H H 1.2568 0.5943 0.4359 0.070 Uiso 0.25 1 calc PR C 2
H22I H 1.2358 0.6516 0.4719 0.070 Uiso 0.25 1 calc PR C 2
C23" C 1.156(4) 0.533(2) 0.491(2) 0.069(9) Uani 0.25 1 d PDU C 2
H23G H 1.1661 0.5417 0.5187 0.103 Uiso 0.25 1 calc PR C 2
H23H H 1.2106 0.5014 0.4771 0.103 Uiso 0.25 1 calc PR C 2
H23I H 1.1084 0.5080 0.4922 0.103 Uiso 0.25 1 calc PR C 2
C24" C 1.057(2) 0.663(3) 0.4810(16) 0.038(6) Uani 0.25 1 d PDU C 2
H24G H 1.0671 0.6714 0.5091 0.057 Uiso 0.25 1 calc PR C 2
H24H H 1.0045 0.6435 0.4824 0.057 Uiso 0.25 1 calc PR C 2
H24I H 1.0466 0.7104 0.4639 0.057 Uiso 0.25 1 calc PR C 2
C25B C 1.1604(7) 0.4031(4) 0.3688(2) 0.0438(17) Uani 0.70 1 d PDU D 1
C26B C 1.1400(6) 0.3821(5) 0.3273(2) 0.0440(19) Uani 0.70 1 d PDU D 1
H26L H 1.1642 0.3282 0.3248 0.066 Uiso 0.70 1 calc PR D 1
H26M H 1.1670 0.4094 0.3043 0.066 Uiso 0.70 1 calc PR D 1
H26N H 1.0757 0.3953 0.3262 0.066 Uiso 0.70 1 calc PR D 1
C27B C 1.2632(6) 0.3800(5) 0.3690(3) 0.0506(17) Uani 0.70 1 d PDU D 1
H27D H 1.2787 0.3892 0.3960 0.076 Uiso 0.70 1 calc PR D 1
H27E H 1.2894 0.4095 0.3469 0.076 Uiso 0.70 1 calc PR D 1
H27F H 1.2861 0.3267 0.3642 0.076 Uiso 0.70 1 calc PR D 1
C28B C 1.1218(7) 0.3579(4) 0.4057(3) 0.0532(17) Uani 0.70 1 d PDU D 1
H28D H 1.0574 0.3781 0.4099 0.080 Uiso 0.70 1 calc PR D 1
H28E H 1.1480 0.3618 0.4311 0.080 Uiso 0.70 1 calc PR D 1
H28F H 1.1357 0.3053 0.3994 0.080 Uiso 0.70 1 calc PR D 1
C25" C 1.1012(11) 0.4071(6) 0.3685(5) 0.050(2) Uani 0.30 1 d PDU D 2
C26" C 1.0978(14) 0.3897(14) 0.3234(4) 0.053(4) Uani 0.30 1 d PDU D 2
H26G H 1.1356 0.4151 0.3045 0.080 Uiso 0.30 1 calc PR D 2
H26H H 1.0367 0.4073 0.3161 0.080 Uiso 0.30 1 calc PR D 2
H26I H 1.1191 0.3356 0.3208 0.080 Uiso 0.30 1 calc PR D 2
C27" C 1.1931(11) 0.3595(11) 0.3814(5) 0.0506(17) Uani 0.30 1 d PDU D 2
H27G H 1.2329 0.3920 0.3811 0.076 Uiso 0.30 1 calc PR D 2
H27H H 1.2186 0.3207 0.3618 0.076 Uiso 0.30 1 calc PR D 2
H27I H 1.1854 0.3360 0.4095 0.076 Uiso 0.30 1 calc PR D 2
C28" C 1.0294(12) 0.3778(10) 0.3973(6) 0.0532(17) Uani 0.30 1 d PDU D 2
H28G H 1.0424 0.3233 0.3964 0.080 Uiso 0.30 1 calc PR D 2
H28H H 0.9710 0.4011 0.3877 0.080 Uiso 0.30 1 calc PR D 2
H28I H 1.0297 0.3904 0.4260 0.080 Uiso 0.30 1 calc PR D 2
C29B C 1.2685(3) 1.0945(3) 0.28297(16) 0.0343(12) Uani 1 1 d . . .
C30B C 1.3690(4) 1.0563(4) 0.2719(2) 0.0611(19) Uani 1 1 d . . .
H30D H 1.3977 1.0396 0.2976 0.092 Uiso 1 1 calc R . .
H30E H 1.3972 1.0922 0.2555 0.092 Uiso 1 1 calc R . .
H30F H 1.3751 1.0130 0.2557 0.092 Uiso 1 1 calc R . .
C31B C 1.2601(4) 1.1593(3) 0.31162(19) 0.0449(14) Uani 1 1 d . . .
H31D H 1.1975 1.1851 0.3178 0.067 Uiso 1 1 calc R . .
H31E H 1.2918 1.1947 0.2974 0.067 Uiso 1 1 calc R . .
H31F H 1.2859 1.1386 0.3377 0.067 Uiso 1 1 calc R . .
C32B C 1.2261(4) 1.1286(4) 0.24247(19) 0.0549(17) Uani 1 1 d . . .
H32D H 1.2325 1.0889 0.2237 0.082 Uiso 1 1 calc R . .
H32E H 1.2560 1.1658 0.2289 0.082 Uiso 1 1 calc R . .
H32F H 1.1631 1.1527 0.2492 0.082 Uiso 1 1 calc R . .
C33B C 1.2422(3) 0.9120(3) 0.41245(16) 0.0325(12) Uani 1 1 d . . .
C34B C 1.1627(4) 0.9238(3) 0.44764(16) 0.0397(13) Uani 1 1 d . . .
H34L H 1.1346 0.9775 0.4493 0.059 Uiso 1 1 calc R . .
H34M H 1.1846 0.9028 0.4744 0.059 Uiso 1 1 calc R . .
H34N H 1.1192 0.8987 0.4411 0.059 Uiso 1 1 calc R . .
C35B C 1.2859(4) 0.8264(3) 0.40910(19) 0.0457(15) Uani 1 1 d . . .
H35L H 1.3091 0.8046 0.4355 0.069 Uiso 1 1 calc R . .
H35M H 1.3344 0.8191 0.3867 0.069 Uiso 1 1 calc R . .
H35N H 1.2414 0.8019 0.4030 0.069 Uiso 1 1 calc R . .
C36B C 1.3122(4) 0.9476(3) 0.42686(18) 0.0447(14) Uani 1 1 d . . .
H36L H 1.2854 1.0008 0.4307 0.067 Uiso 1 1 calc R . .
H36M H 1.3630 0.9421 0.4056 0.067 Uiso 1 1 calc R . .
H36N H 1.3322 0.9221 0.4532 0.067 Uiso 1 1 calc R . .
C37B C 0.7835(3) 1.1061(3) 0.28442(15) 0.0241(10) Uani 1 1 d . . .
C38B C 0.7427(3) 1.0983(3) 0.24725(15) 0.0265(11) Uani 1 1 d . . .
C39B C 0.7930(3) 1.1000(3) 0.20809(15) 0.0302(11) Uani 1 1 d . . .
H39B H 0.7661 1.0948 0.1843 0.036 Uiso 1 1 calc R E .
C40B C 0.8810(3) 1.1090(3) 0.20142(15) 0.0280(11) Uani 1 1 d . . .
C41B C 0.9183(3) 1.1181(3) 0.23708(15) 0.0260(11) Uani 1 1 d . . .
H41B H 0.9761 1.1255 0.2339 0.031 Uiso 1 1 calc R E .
C42B C 0.8727(3) 1.1166(3) 0.27833(14) 0.0237(10) Uani 1 1 d . . .
C43B C 0.9204(3) 1.1284(3) 0.31203(15) 0.0256(11) Uani 1 1 d . . .
H43B H 0.9761 1.1389 0.3043 0.031 Uiso 1 1 calc R E .
C44B C 0.9461(3) 1.1402(3) 0.38225(14) 0.0218(10) Uani 1 1 d . . .
C45B C 1.0397(3) 1.1294(3) 0.37638(15) 0.0253(10) Uani 1 1 d . . .
H45B H 1.0721 1.1114 0.3511 0.030 Uiso 1 1 calc R . .
C46B C 1.0840(3) 1.1456(3) 0.40828(15) 0.0280(11) Uani 1 1 d . . .
H46B H 1.1461 1.1399 0.4040 0.034 Uiso 1 1 calc R E .
C47B C 1.0371(3) 1.1700(3) 0.44617(15) 0.0287(11) Uani 1 1 d . . .
H47B H 1.0675 1.1815 0.4672 0.034 Uiso 1 1 calc R . .
C48B C 0.9446(3) 1.1776(3) 0.45330(15) 0.0256(11) Uani 1 1 d . . .
H48B H 0.9138 1.1919 0.4795 0.031 Uiso 1 1 calc R E .
C49B C 0.8979(3) 1.1638(3) 0.42148(14) 0.0205(10) Uani 1 1 d . E .
C50B C 0.7493(3) 1.2137(3) 0.45146(14) 0.0220(10) Uani 1 1 d . . .
H50B H 0.7743 1.2417 0.4673 0.026 Uiso 1 1 calc R E .
C51B C 0.6538(3) 1.2240(3) 0.45911(14) 0.0218(10) Uani 1 1 d . . .
C52B C 0.6094(3) 1.2781(3) 0.48938(14) 0.0247(10) Uani 1 1 d . . .
H52B H 0.6436 1.3027 0.5024 0.030 Uiso 1 1 calc R E .
C53B C 0.5180(3) 1.2950(3) 0.49993(14) 0.0259(11) Uani 1 1 d . . .
C54B C 0.4705(3) 1.2548(3) 0.47940(15) 0.0268(11) Uani 1 1 d . . .
H54B H 0.4086 1.2642 0.4869 0.032 Uiso 1 1 calc R E .
C55B C 0.5079(3) 1.2031(3) 0.44932(14) 0.0230(10) Uani 1 1 d . . .
C56B C 0.6048(3) 1.1856(3) 0.43820(14) 0.0233(10) Uani 1 1 d . . .
C57B C 0.6455(3) 1.0901(3) 0.25128(15) 0.0316(12) Uani 1 1 d . . .
C58B C 0.6361(3) 1.0206(3) 0.28053(17) 0.0373(13) Uani 1 1 d . . .
H58D H 0.5792 1.0104 0.2778 0.056 Uiso 1 1 calc R . .
H58E H 0.6386 1.0306 0.3094 0.056 Uiso 1 1 calc R . .
H58F H 0.6845 0.9771 0.2727 0.056 Uiso 1 1 calc R . .
C59B C 0.5812(3) 1.1628(3) 0.26905(18) 0.0383(13) Uani 1 1 d . . .
H59D H 0.5847 1.2060 0.2497 0.058 Uiso 1 1 calc R . .
H59E H 0.5983 1.1702 0.2961 0.058 Uiso 1 1 calc R . .
H59F H 0.5204 1.1578 0.2725 0.058 Uiso 1 1 calc R . .
C60B C 0.6163(4) 1.0799(4) 0.20787(18) 0.0480(16) Uani 1 1 d . . .
H60D H 0.6559 1.0348 0.1961 0.072 Uiso 1 1 calc R . .
H60E H 0.6194 1.1236 0.1889 0.072 Uiso 1 1 calc R . .
H60F H 0.5554 1.0750 0.2116 0.072 Uiso 1 1 calc R . .
C61B C 0.9296(4) 1.1067(3) 0.15609(16) 0.0374(13) Uani 1 1 d . . .
C62B C 0.8726(5) 1.1683(4) 0.12711(18) 0.0597(18) Uani 1 1 d . . .
H62D H 0.8138 1.1597 0.1274 0.090 Uiso 1 1 calc R . .
H62E H 0.9017 1.1662 0.0986 0.090 Uiso 1 1 calc R . .
H62F H 0.8663 1.2177 0.1371 0.090 Uiso 1 1 calc R . .
C63B C 1.0244(5) 1.1174(5) 0.15501(19) 0.068(2) Uani 1 1 d . . .
H63D H 1.0544 1.1110 0.1268 0.102 Uiso 1 1 calc R . .
H63E H 1.0580 1.0802 0.1746 0.102 Uiso 1 1 calc R . .
H63F H 1.0204 1.1678 0.1630 0.102 Uiso 1 1 calc R . .
C64B C 0.9377(4) 1.0290(4) 0.13926(18) 0.0483(15) Uani 1 1 d . . .
H64D H 0.8796 1.0182 0.1432 0.072 Uiso 1 1 calc R . .
H64E H 0.9799 0.9901 0.1545 0.072 Uiso 1 1 calc R . .
H64F H 0.9586 1.0300 0.1095 0.072 Uiso 1 1 calc R . .
C65B C 0.4683(3) 1.3526(3) 0.53221(16) 0.0327(12) Uani 1 1 d . . .
C66B C 0.5327(4) 1.3918(4) 0.5490(2) 0.0520(17) Uani 1 1 d . . .
H66D H 0.5755 1.3548 0.5649 0.078 Uiso 1 1 calc R . .
H66E H 0.4985 1.4311 0.5671 0.078 Uiso 1 1 calc R . .
H66F H 0.5644 1.4141 0.5255 0.078 Uiso 1 1 calc R . .
C67B C 0.4267(4) 1.3115(4) 0.57049(17) 0.0464(15) Uani 1 1 d . . .
H67D H 0.3852 1.2870 0.5612 0.070 Uiso 1 1 calc R . .
H67E H 0.3951 1.3479 0.5907 0.070 Uiso 1 1 calc R . .
H67F H 0.4738 1.2738 0.5836 0.070 Uiso 1 1 calc R . .
C68B C 0.3936(4) 1.4136(3) 0.51183(18) 0.0420(14) Uani 1 1 d . . .
H68F H 0.4197 1.4396 0.4880 0.063 Uiso 1 1 calc R . .
H68D H 0.3626 1.4497 0.5323 0.063 Uiso 1 1 calc R . .
H68E H 0.3515 1.3899 0.5024 0.063 Uiso 1 1 calc R . .
C69B C 0.4503(3) 1.1627(3) 0.42918(17) 0.0362(13) Uani 1 1 d . . .
C70B C 0.4748(4) 1.0775(3) 0.4449(3) 0.063(2) Uani 1 1 d . . .
H70D H 0.5386 1.0559 0.4387 0.095 Uiso 1 1 calc R . .
H70E H 0.4422 1.0508 0.4307 0.095 Uiso 1 1 calc R . .
H70F H 0.4589 1.0728 0.4750 0.095 Uiso 1 1 calc R . .
C71B C 0.3489(3) 1.1937(3) 0.44209(17) 0.0377(13) Uani 1 1 d . . .
H71D H 0.3372 1.1871 0.4724 0.057 Uiso 1 1 calc R . .
H71E H 0.3158 1.1663 0.4287 0.057 Uiso 1 1 calc R . .
H71F H 0.3304 1.2470 0.4332 0.057 Uiso 1 1 calc R . .
C72B C 0.4645(4) 1.1712(5) 0.38035(19) 0.063(2) Uani 1 1 d . . .
H72D H 0.4515 1.2244 0.3711 0.094 Uiso 1 1 calc R . .
H72E H 0.4248 1.1479 0.3686 0.094 Uiso 1 1 calc R . .
H72F H 0.5262 1.1465 0.3709 0.094 Uiso 1 1 calc R . .
P1B P 0.73503(18) 0.86523(17) 0.42508(10) 0.0397(7) Uani 0.55 1 d PD E 1
N5B N 0.9111(4) 0.8686(4) 0.3905(2) 0.0213(11) Uani 0.55 1 d PDU E 1
N6B N 0.8014(5) 0.9941(4) 0.4019(2) 0.0225(10) Uani 0.55 1 d PDU E 1
N7B N 0.8600(4) 0.9092(3) 0.46542(17) 0.0318(12) Uani 0.55 1 d PDU E 1
C73B C 0.8781(5) 0.9499(5) 0.3752(2) 0.0217(13) Uani 0.55 1 d PDU E 1
H73C H 0.9275 0.9739 0.3735 0.026 Uiso 0.55 1 calc PR E 1
H73D H 0.8606 0.9520 0.3467 0.026 Uiso 0.55 1 calc PR E 1
C74B C 0.8282(5) 0.9918(3) 0.4456(2) 0.0272(13) Uani 0.55 1 d PDU E 1
H74C H 0.7771 1.0201 0.4635 0.033 Uiso 0.55 1 calc PR E 1
H74D H 0.8767 1.0167 0.4446 0.033 Uiso 0.55 1 calc PR E 1
C75B C 0.9354(4) 0.8663(4) 0.43475(19) 0.0270(14) Uani 0.55 1 d PDU E 1
H75C H 0.9869 0.8875 0.4339 0.032 Uiso 0.55 1 calc PR E 1
H75D H 0.9539 0.8133 0.4456 0.032 Uiso 0.55 1 calc PR E 1
C76B C 0.8429(4) 0.8271(4) 0.3904(2) 0.0257(14) Uani 0.55 1 d PDU E 1
H76C H 0.8683 0.7742 0.3996 0.031 Uiso 0.55 1 calc PR E 1
H76D H 0.8283 0.8282 0.3614 0.031 Uiso 0.55 1 calc PR E 1
C77B C 0.7211(4) 0.9647(3) 0.4018(2) 0.0278(14) Uani 0.55 1 d PDU E 1
H77C H 0.7066 0.9671 0.3727 0.033 Uiso 0.55 1 calc PR E 1
H77D H 0.6702 0.9979 0.4176 0.033 Uiso 0.55 1 calc PR E 1
C78B C 0.7996(5) 0.8783(5) 0.47228(19) 0.0336(19) Uani 0.55 1 d PDU E 1
H78B H 0.7551 0.9068 0.4931 0.040 Uiso 0.55 1 calc PR E 1
H78C H 0.8241 0.8280 0.4857 0.040 Uiso 0.55 1 calc PR E 1
P1" P 0.7984(2) 0.8929(2) 0.47295(9) 0.0285(8) Uani 0.45 1 d PDU E 2
N5" N 0.7956(6) 0.9978(5) 0.4009(2) 0.0231(11) Uani 0.45 1 d PDU E 2
N6" N 0.8978(5) 0.8682(5) 0.3929(2) 0.0204(11) Uani 0.45 1 d PDU E 2
N7" N 0.7291(4) 0.8863(4) 0.39739(15) 0.0273(13) Uani 0.45 1 d PDU E 2
C73" C 0.8840(6) 0.9504(5) 0.3828(3) 0.0204(13) Uani 0.45 1 d PDU E 2
H73E H 0.8888 0.9600 0.3522 0.025 Uiso 0.45 1 calc PR E 2
H73F H 0.9321 0.9663 0.3933 0.025 Uiso 0.45 1 calc PR E 2
C74" C 0.8239(4) 0.8430(4) 0.3775(2) 0.0225(14) Uani 0.45 1 d PDU E 2
H74E H 0.8329 0.7886 0.3846 0.027 Uiso 0.45 1 calc PR E 2
H74F H 0.8266 0.8515 0.3468 0.027 Uiso 0.45 1 calc PR E 2
C75" C 0.7224(5) 0.9703(4) 0.3862(3) 0.0254(14) Uani 0.45 1 d PDU E 2
H75E H 0.7238 0.9797 0.3556 0.031 Uiso 0.45 1 calc PR E 2
H75F H 0.6646 1.0001 0.3986 0.031 Uiso 0.45 1 calc PR E 2
C76" C 0.7884(6) 0.9919(3) 0.4472(2) 0.0237(15) Uani 0.45 1 d PDU E 2
H76E H 0.7306 1.0247 0.4576 0.028 Uiso 0.45 1 calc PR E 2
H76F H 0.8353 1.0114 0.4563 0.028 Uiso 0.45 1 calc PR E 2
C77" C 0.9032(4) 0.8494(5) 0.4390(2) 0.0228(15) Uani 0.45 1 d PDU E 2
H77E H 0.9527 0.8661 0.4474 0.027 Uiso 0.45 1 calc PR E 2
H77F H 0.9171 0.7943 0.4443 0.027 Uiso 0.45 1 calc PR E 2
C78" C 0.71695(13) 0.87168(13) 0.43522(6) 0.032(2) Uani 0.45 1 d PDU E 2
H78D H 0.7195 0.8177 0.4396 0.038 Uiso 0.45 1 calc PR E 2
H78E H 0.6558 0.8995 0.4447 0.038 Uiso 0.45 1 calc PR E 2
N1R N 0.83170(13) 0.10046(13) 0.80867(6) 0.0699(16) Uani 1 1 d RU . .
C1R C 0.85094(13) 0.15565(13) 0.80929(6) 0.0569(16) Uani 1 1 d RU . .
C2R C 0.87433(13) 0.22654(13) 0.81041(6) 0.0591(16) Uani 1 1 d RU . .
H2R1 H 0.8483 0.2617 0.7880 0.089 Uiso 1 1 calc R . .
H2R2 H 0.9389 0.2176 0.8067 0.089 Uiso 1 1 calc R . .
H2R3 H 0.8514 0.2477 0.8373 0.089 Uiso 1 1 calc R . .
N1T N 0.20716(13) 0.74257(13) 0.29376(6) 0.092(2) Uani 0.60 1 d PRDU E 1
C1T C 0.25480(13) 0.78791(13) 0.28497(6) 0.068(2) Uani 0.60 1 d PRDU E 1
C2T C 0.33221(13) 0.83507(13) 0.27093(6) 0.065(2) Uani 0.60 1 d PRDU E 1
H2T1 H 0.3913 0.8002 0.2711 0.097 Uiso 0.60 1 calc PR E 1
H2T2 H 0.3261 0.8733 0.2907 0.097 Uiso 0.60 1 calc PR E 1
H2T3 H 0.3244 0.8591 0.2429 0.097 Uiso 0.60 1 calc PR E 1
N1T' N 0.22253(13) 0.69381(13) 0.28122(6) 0.092(2) Uani 0.40 1 d PRDU E 2
C1T' C 0.26089(13) 0.65310(13) 0.30724(6) 0.089(3) Uani 0.40 1 d PRDU E 2
C2T' C 0.32745(13) 0.59845(13) 0.33682(6) 0.086(4) Uani 0.40 1 d PRDU E 2
H2T4 H 0.3795 0.5706 0.3199 0.129 Uiso 0.40 1 calc PR E 2
H2T5 H 0.2978 0.5633 0.3530 0.129 Uiso 0.40 1 calc PR E 2
H2T6 H 0.3460 0.6278 0.3559 0.129 Uiso 0.40 1 calc PR E 2
N1T" N 0.55959(13) 0.25750(13) 0.67954(6) 0.117(7) Uani 0.40 1 d PRU . 3
C1T" C 0.39429(13) 0.77660(13) 0.29914(6) 0.059(3) Uani 0.40 1 d PRDU . 3
C2T" C 0.33221(13) 0.83507(13) 0.27093(6) 0.061(3) Uani 0.40 1 d PRDU E 3
H2T7 H 0.2905 0.8720 0.2882 0.091 Uiso 0.40 1 calc PR E 3
H2T8 H 0.2993 0.8096 0.2561 0.091 Uiso 0.40 1 calc PR E 3
H2T9 H 0.3678 0.8603 0.2507 0.091 Uiso 0.40 1 calc PR E 3
N1T* N 0.55944(13) 0.29813(13) 0.66592(6) 0.088(5) Uani 0.60 1 d PRU . 4
C1T* C 0.60295(13) 1.35099(13) 0.66070(6) 0.070(4) Uani 0.60 1 d PR . 4
C2T* C 0.32745(13) 0.59845(13) 0.33682(6) 0.087(3) Uani 0.60 1 d PRU . 4
H2TX H 0.3368 0.5574 0.3585 0.131 Uiso 0.60 1 calc PR E 4
H2TY H 0.3373 0.5779 0.3094 0.131 Uiso 0.60 1 calc PR E 4
H2TZ H 0.2666 0.6299 0.3410 0.131 Uiso 0.60 1 calc PR E 4
N1U N 0.80614(13) 0.67717(13) 0.47261(6) 0.0763(18) Uani 1 1 d RDU . .
C1U C 0.82481(13) 0.64171(13) 0.44441(6) 0.0618(17) Uani 1 1 d RDU . .
C2U C 0.84918(13) 0.59115(13) 0.40738(6) 0.085(2) Uani 1 1 d RDU . .
H2U1 H 0.9129 0.5671 0.4051 0.127 Uiso 1 1 calc R . .
H2U2 H 0.8337 0.6215 0.3816 0.127 Uiso 1 1 calc R . .
H2U3 H 0.8164 0.5527 0.4120 0.127 Uiso 1 1 calc R . .
N1V N 0.2795(6) 0.2773(6) 0.6676(2) 0.100(3) Uani 1 1 d U . .
C1V C 0.3425(7) 0.2267(7) 0.6626(2) 0.087(3) Uani 1 1 d U . .
C2V C 0.4229(7) 1.1669(6) 0.6559(3) 0.098(3) Uani 1 1 d . . .
H2V1 H 0.4740 1.1842 0.6610 0.147 Uiso 1 1 calc R . .
H2V2 H 0.4300 1.1526 0.6271 0.147 Uiso 1 1 calc R . .
H2V3 H 0.4190 1.1236 0.6751 0.147 Uiso 1 1 calc R . .
N1W N 0.2585(7) 0.6323(5) 0.8441(2) 0.085(3) Uani 0.70 1 d PD . 1
C1W C -0.2607(9) 0.3468(12) 1.1955(7) 0.080(2) Uani 0.70 1 d PU . 1
C2W C 0.2660(5) 0.6905(5) 0.7638(2) 0.044(2) Uani 0.70 1 d PD . 1
H2W1 H 0.2196 0.6835 0.7482 0.066 Uiso 0.70 1 calc PR . 1
H2W2 H 0.3242 0.6694 0.7489 0.066 Uiso 0.70 1 calc PR . 1
H2W3 H 0.2580 0.7440 0.7663 0.066 Uiso 0.70 1 calc PR . 1
N1W' N -0.3153(14) 0.3128(12) 1.1738(8) 0.086(4) Uani 0.30 1 d PDU F 2
C1W' C -0.275(2) 0.346(3) 1.1901(17) 0.080(2) Uani 0.30 1 d PDU F 2
C2W' C -0.2509(17) 0.4023(14) 1.2185(9) 0.085(4) Uani 0.30 1 d PDU F 2
H2W4 H -0.2863 0.4533 1.2121 0.127 Uiso 0.30 1 calc PR F 2
H2W5 H -0.1878 0.4003 1.2129 0.127 Uiso 0.30 1 calc PR F 2
H2W6 H -0.2641 0.3876 1.2479 0.127 Uiso 0.30 1 calc PR F 2

loop_
_atom_site_aniso_label
_atom_site_aniso_U_11
_atom_site_aniso_U_22
_atom_site_aniso_U_33
_atom_site_aniso_U_23
_atom_site_aniso_U_13
_atom_site_aniso_U_12
Zn1A 0.0194(3) 0.0342(3) 0.0173(3) -0.0039(2) -0.0010(2) -0.0002(2)
Zn2A 0.0263(3) 0.0232(3) 0.0166(3) -0.0004(2) -0.0041(2) -0.0054(2)
Zn1B 0.0253(3) 0.0202(3) 0.0255(3) -0.0034(2) -0.0050(2) -0.0016(2)
Zn2B 0.0162(3) 0.0210(3) 0.0225(3) -0.0029(2) 0.0005(2) -0.0036(2)
N1A 0.019(2) 0.037(2) 0.020(2) -0.0056(17) 0.0016(16) -0.0009(17)
N2A 0.021(2) 0.036(2) 0.018(2) -0.0039(17) -0.0022(16) -0.0037(18)
N3A 0.024(2) 0.023(2) 0.0192(19) -0.0019(16) -0.0005(16) -0.0090(17)
N4A 0.031(2) 0.028(2) 0.017(2) -0.0006(17) -0.0040(16) -0.0079(18)
N1B 0.026(2) 0.024(2) 0.023(2) -0.0048(17) -0.0011(16) -0.0043(17)
N2B 0.022(2) 0.024(2) 0.022(2) -0.0057(16) -0.0022(16) -0.0014(17)
N3B 0.0201(19) 0.020(2) 0.025(2) -0.0031(16) -0.0012(16) -0.0050(16)
N4B 0.0188(19) 0.019(2) 0.022(2) -0.0011(16) 0.0009(15) -0.0045(16)
O1A 0.0210(17) 0.062(3) 0.0208(18) -0.0036(17) -0.0008(14) -0.0042(17)
O2A 0.0223(17) 0.038(2) 0.0260(18) -0.0073(15) -0.0037(14) -0.0001(15)
O3A 0.0298(18) 0.0243(18) 0.0237(17) -0.0008(14) -0.0076(14) -0.0027(14)
O4A 0.042(2) 0.0275(19) 0.0222(17) 0.0044(14) -0.0100(15) -0.0126(16)
O1B 0.0363(19) 0.0231(19) 0.0313(19) -0.0024(15) -0.0060(15) -0.0058(15)
O2B 0.0317(18) 0.0289(19) 0.0213(17) -0.0006(14) -0.0055(14) -0.0095(15)
O3B 0.0220(16) 0.0328(19) 0.0228(17) -0.0056(14) 0.0011(13) -0.0091(14)
O4B 0.0168(16) 0.0273(18) 0.0344(19) -0.0093(15) 0.0038(14) -0.0028(14)
C1A 0.023(2) 0.029(3) 0.019(2) 0.001(2) 0.0022(19) 0.003(2)
C2A 0.027(3) 0.030(3) 0.028(3) 0.002(2) 0.002(2) 0.000(2)
C3A 0.025(3) 0.043(3) 0.036(3) -0.011(2) 0.009(2) -0.002(2)
C4A 0.031(3) 0.049(4) 0.034(3) -0.014(3) 0.009(2) -0.005(3)
C5A 0.037(3) 0.045(3) 0.024(3) -0.016(2) 0.004(2) -0.005(3)
C6A 0.026(3) 0.033(3) 0.022(2) -0.007(2) 0.004(2) 0.000(2)
C7A 0.031(3) 0.030(3) 0.023(3) -0.004(2) -0.003(2) -0.004(2)
C8A 0.021(2) 0.031(3) 0.023(2) -0.007(2) -0.0044(19) 0.001(2)
C9A 0.032(3) 0.038(3) 0.028(3) -0.015(2) 0.003(2) -0.003(2)
C10A 0.032(3) 0.046(3) 0.038(3) -0.018(3) -0.008(2) -0.006(3)
C11A 0.027(3) 0.051(4) 0.036(3) -0.015(3) -0.002(2) -0.008(3)
C12A 0.021(3) 0.038(3) 0.039(3) -0.009(2) -0.003(2) -0.002(2)
C13A 0.024(2) 0.035(3) 0.023(3) -0.004(2) -0.0048(19) -0.003(2)
C14A 0.017(2) 0.035(3) 0.019(2) -0.004(2) 0.0013(18) 0.003(2)
C15A 0.025(2) 0.032(3) 0.017(2) -0.004(2) -0.0005(19) -0.005(2)
C16A 0.021(2) 0.032(3) 0.018(2) 0.004(2) -0.0023(18) 0.000(2)
C17A 0.026(3) 0.028(3) 0.019(2) 0.002(2) -0.0008(19) -0.005(2)
C18A 0.036(3) 0.030(3) 0.022(3) 0.000(2) -0.003(2) -0.011(2)
C19A 0.031(3) 0.032(3) 0.018(2) 0.001(2) -0.0025(19) -0.010(2)
C20A 0.025(3) 0.037(3) 0.018(2) 0.001(2) 0.0000(19) -0.004(2)
C21A 0.021(3) 0.094(5) 0.028(3) -0.006(3) -0.002(2) -0.006(3)
C22A 0.046(4) 0.154(7) 0.065(5) 0.039(5) -0.012(3) -0.021(4)
C23A 0.034(3) 0.141(7) 0.114(6) -0.099(5) 0.001(4) -0.011(4)
C24A 0.025(3) 0.067(4) 0.037(3) -0.008(3) 0.001(2) -0.001(3)
C25A 0.042(4) 0.097(6) 0.031(3) -0.026(3) 0.013(3) -0.010(4)
C26A 0.065(6) 0.132(10) 0.046(6) -0.061(7) 0.021(5) -0.023(8)
C27A 0.078(7) 0.118(9) 0.061(6) -0.052(7) 0.018(6) 0.014(7)
C28A 0.053(6) 0.121(9) 0.024(5) -0.018(6) 0.012(4) -0.035(6)
C26' 0.053(7) 0.124(10) 0.045(7) -0.030(8) 0.023(6) -0.017(8)
C27' 0.086(8) 0.123(10) 0.061(7) -0.055(8) 0.027(7) -0.008(8)
C28' 0.088(10) 0.152(14) 0.051(8) -0.032(11) 0.024(8) 0.001(12)
C29A 0.028(3) 0.042(3) 0.034(3) -0.005(2) 0.000(2) -0.010(2)
C30A 0.027(3) 0.069(4) 0.035(3) -0.002(3) -0.005(2) -0.010(3)
C31A 0.031(3) 0.061(4) 0.038(3) 0.002(3) 0.003(2) -0.015(3)
C32A 0.038(3) 0.072(5) 0.068(4) -0.025(4) 0.003(3) -0.028(3)
C33A 0.033(3) 0.024(3) 0.031(3) -0.003(2) -0.004(2) -0.003(2)
C34A 0.046(6) 0.030(6) 0.048(7) -0.019(5) -0.022(5) 0.007(5)
C35A 0.058(7) 0.027(5) 0.048(6) -0.008(4) -0.028(6) -0.004(5)
C36A 0.051(6) 0.040(6) 0.045(6) -0.008(5) 0.006(5) 0.002(5)
C34' 0.041(12) 0.072(18) 0.052(15) -0.037(13) -0.007(10) 0.017(13)
C35' 0.053(13) 0.023(10) 0.048(11) -0.002(8) 0.009(10) 0.005(9)
C36' 0.032(10) 0.039(11) 0.072(14) -0.022(11) 0.021(10) 0.004(8)
C37A 0.022(2) 0.027(3) 0.017(2) -0.0026(19) -0.0016(18) -0.004(2)
C38A 0.027(2) 0.022(2) 0.020(2) -0.0042(19) -0.0028(19) -0.004(2)
C39A 0.023(2) 0.030(3) 0.020(2) -0.006(2) -0.0022(19) -0.005(2)
C40A 0.020(2) 0.030(3) 0.017(2) -0.0009(19) 0.0013(18) -0.003(2)
C41A 0.020(2) 0.027(3) 0.020(2) -0.0036(19) 0.0027(18) -0.002(2)
C42A 0.022(2) 0.024(3) 0.020(2) -0.0008(19) 0.0012(18) -0.0052(19)
C43A 0.026(2) 0.020(2) 0.018(2) -0.0016(18) -0.0004(19) -0.008(2)
C44A 0.021(2) 0.027(3) 0.019(2) -0.0044(19) 0.0023(18) -0.005(2)
C45A 0.029(3) 0.025(3) 0.028(3) 0.000(2) -0.005(2) -0.003(2)
C46A 0.034(3) 0.029(3) 0.034(3) -0.001(2) -0.004(2) -0.012(2)
C47A 0.030(3) 0.039(3) 0.032(3) -0.006(2) -0.002(2) -0.017(2)
C48A 0.032(3) 0.034(3) 0.023(3) 0.002(2) -0.007(2) -0.007(2)
C49A 0.027(2) 0.027(3) 0.018(2) -0.0048(19) 0.0000(19) -0.010(2)
C50A 0.035(3) 0.031(3) 0.023(3) -0.005(2) -0.009(2) -0.007(2)
C51A 0.035(3) 0.030(3) 0.021(2) 0.000(2) -0.007(2) -0.006(2)
C52A 0.041(3) 0.028(3) 0.025(3) -0.003(2) -0.008(2) -0.006(2)
C53A 0.033(3) 0.030(3) 0.020(2) -0.002(2) 0.000(2) -0.001(2)
C54A 0.034(3) 0.024(3) 0.023(3) 0.002(2) 0.002(2) -0.003(2)
C55A 0.028(3) 0.026(3) 0.020(2) -0.005(2) -0.0005(19) -0.003(2)
C56A 0.030(3) 0.022(3) 0.021(2) 0.0015(19) -0.0028(19) -0.005(2)
C57A 0.037(3) 0.026(3) 0.037(3) -0.002(2) -0.016(2) -0.006(2)
C58A 0.054(4) 0.034(3) 0.050(4) -0.004(3) -0.024(3) -0.012(3)
C59A 0.068(4) 0.037(3) 0.043(3) 0.006(3) -0.026(3) -0.023(3)
C60A 0.060(4) 0.036(3) 0.048(4) -0.019(3) -0.025(3) 0.006(3)
C61A 0.022(2) 0.032(3) 0.028(3) 0.001(2) -0.002(2) 0.000(2)
C62A 0.020(2) 0.032(3) 0.043(3) 0.000(2) -0.002(2) -0.002(2)
C63A 0.023(3) 0.030(3) 0.044(3) 0.004(2) -0.004(2) -0.001(2)
C64A 0.037(3) 0.045(3) 0.031(3) 0.000(2) -0.007(2) 0.002(3)
C65A 0.045(3) 0.029(3) 0.023(3) 0.001(2) -0.008(2) -0.001(2)
C66A 0.055(4) 0.039(3) 0.025(3) 0.001(2) -0.012(2) -0.007(3)
C67A 0.050(4) 0.049(4) 0.026(3) 0.007(3) -0.004(2) -0.003(3)
C68A 0.059(4) 0.033(3) 0.030(3) 0.004(2) -0.014(3) -0.003(3)
C69A 0.038(3) 0.029(3) 0.031(3) 0.003(2) -0.008(2) -0.011(2)
C70A 0.045(3) 0.032(3) 0.047(3) 0.005(3) -0.012(3) -0.015(3)
C71A 0.037(3) 0.043(3) 0.050(4) 0.002(3) -0.011(3) -0.014(3)
C72A 0.065(4) 0.051(4) 0.038(3) -0.017(3) -0.013(3) -0.011(3)
P1A 0.0612(11) 0.0478(10) 0.0559(11) -0.0050(8) 0.0064(8) -0.0056(9)
N5A 0.024(2) 0.025(2) 0.021(2) 0.0005(16) -0.0053(16) -0.0007(17)
N6A 0.025(2) 0.027(2) 0.020(2) -0.0057(16) -0.0005(16) -0.0014(17)
N7A 0.033(3) 0.097(5) 0.037(3) 0.001(3) 0.007(2) -0.025(3)
C73A 0.023(2) 0.030(3) 0.026(3) 0.001(2) -0.002(2) -0.001(2)
C74A 0.026(3) 0.053(4) 0.033(3) 0.014(3) -0.004(2) -0.005(3)
C75A 0.027(3) 0.068(4) 0.026(3) 0.002(3) -0.006(2) 0.001(3)
C76A 0.056(4) 0.032(3) 0.037(3) -0.005(2) 0.014(3) -0.007(3)
C77A 0.067(4) 0.039(3) 0.033(3) -0.012(3) 0.001(3) -0.007(3)
C78A 0.015(2) 0.066(4) 0.026(3) 0.028(3) -0.010(2) -0.012(3)
C1B 0.024(2) 0.022(3) 0.030(3) -0.003(2) 0.004(2) 0.000(2)
C2B 0.035(3) 0.029(3) 0.034(3) -0.004(2) 0.006(2) 0.008(2)
C3B 0.090(5) 0.022(3) 0.031(3) 0.001(2) 0.007(3) 0.016(3)
C4B 0.115(6) 0.023(3) 0.028(3) -0.002(2) 0.018(3) 0.001(3)
C5B 0.071(4) 0.022(3) 0.029(3) -0.007(2) 0.010(3) -0.003(3)
C6B 0.035(3) 0.023(3) 0.030(3) -0.002(2) 0.009(2) 0.000(2)
C7B 0.035(3) 0.031(3) 0.022(2) -0.007(2) 0.006(2) -0.014(2)
C8B 0.020(2) 0.027(3) 0.030(3) -0.006(2) 0.003(2) -0.002(2)
C9B 0.028(3) 0.032(3) 0.032(3) -0.007(2) 0.000(2) -0.011(2)
C10B 0.026(3) 0.045(3) 0.038(3) -0.014(3) -0.007(2) -0.009(2)
C11B 0.030(3) 0.040(3) 0.032(3) -0.002(2) -0.013(2) -0.003(2)
C12B 0.026(3) 0.030(3) 0.030(3) -0.005(2) -0.004(2) -0.001(2)
C13B 0.018(2) 0.029(3) 0.023(2) -0.009(2) -0.0001(18) -0.004(2)
C14B 0.019(2) 0.024(3) 0.019(2) -0.0037(19) 0.0019(18) 0.000(2)
C15B 0.021(2) 0.023(2) 0.021(2) -0.0044(19) 0.0011(18) -0.0015(19)
C16B 0.020(2) 0.030(3) 0.020(2) -0.004(2) 0.0030(18) 0.001(2)
C17B 0.021(2) 0.026(3) 0.030(3) -0.006(2) 0.0040(19) -0.005(2)
C18B 0.018(2) 0.029(3) 0.036(3) -0.011(2) -0.002(2) -0.002(2)
C19B 0.023(2) 0.021(2) 0.026(3) -0.007(2) -0.0042(19) -0.001(2)
C20B 0.020(2) 0.026(3) 0.025(2) -0.003(2) -0.0014(19) 0.000(2)
C21B 0.036(3) 0.033(3) 0.038(3) 0.005(2) -0.010(2) 0.002(2)
C22B 0.043(6) 0.041(6) 0.019(7) -0.002(4) 0.005(4) -0.007(4)
C23B 0.033(5) 0.062(7) 0.047(5) -0.025(5) -0.003(4) 0.003(4)
C24B 0.117(11) 0.034(6) 0.051(6) -0.013(5) -0.038(7) 0.022(6)
C22" 0.032(10) 0.055(12) 0.050(10) -0.013(10) -0.007(9) -0.004(9)
C23" 0.114(15) 0.033(11) 0.049(10) -0.006(11) -0.036(12) 0.012(11)
C24" 0.045(11) 0.048(11) 0.022(13) 0.001(10) -0.007(9) -0.014(10)
C25B 0.059(4) 0.019(3) 0.039(3) -0.002(3) 0.001(3) 0.012(3)
C26B 0.056(5) 0.017(4) 0.050(3) -0.008(3) 0.003(3) 0.005(4)
C27B 0.067(3) 0.031(3) 0.041(3) -0.013(3) 0.000(3) 0.010(3)
C28B 0.081(4) 0.024(3) 0.051(3) -0.006(3) 0.001(3) -0.010(3)
C25" 0.069(4) 0.023(4) 0.044(4) -0.002(3) -0.001(4) 0.007(4)
C26" 0.074(8) 0.024(7) 0.047(4) -0.002(6) -0.004(5) 0.012(8)
C27" 0.067(3) 0.031(3) 0.041(3) -0.013(3) 0.000(3) 0.010(3)
C28" 0.081(4) 0.024(3) 0.051(3) -0.006(3) 0.001(3) -0.010(3)
C29B 0.027(3) 0.043(3) 0.033(3) -0.003(2) 0.007(2) -0.015(2)
C30B 0.036(3) 0.067(5) 0.079(5) -0.013(4) 0.024(3) -0.021(3)
C31B 0.049(4) 0.041(3) 0.048(4) -0.001(3) 0.004(3) -0.023(3)
C32B 0.058(4) 0.073(5) 0.042(4) 0.017(3) -0.005(3) -0.040(4)
C33B 0.038(3) 0.031(3) 0.030(3) -0.002(2) -0.014(2) -0.006(2)
C34B 0.058(4) 0.039(3) 0.024(3) 0.005(2) -0.007(2) -0.018(3)
C35B 0.052(4) 0.035(3) 0.052(4) -0.003(3) -0.029(3) -0.004(3)
C36B 0.051(4) 0.050(4) 0.042(3) 0.002(3) -0.026(3) -0.020(3)
C37B 0.023(2) 0.021(2) 0.027(3) -0.003(2) -0.003(2) -0.0020(19)
C38B 0.024(2) 0.027(3) 0.025(3) -0.007(2) -0.003(2) 0.000(2)
C39B 0.031(3) 0.032(3) 0.024(3) -0.006(2) -0.003(2) -0.002(2)
C40B 0.030(3) 0.028(3) 0.023(3) 0.000(2) 0.001(2) -0.005(2)
C41B 0.023(2) 0.025(3) 0.029(3) -0.001(2) 0.001(2) -0.005(2)
C42B 0.021(2) 0.021(2) 0.026(3) -0.0015(19) -0.0019(19) -0.0019(19)
C43B 0.019(2) 0.020(2) 0.034(3) 0.002(2) 0.003(2) -0.0027(19)
C44B 0.021(2) 0.021(2) 0.025(2) -0.0014(19) -0.0050(19) -0.0047(19)
C45B 0.020(2) 0.029(3) 0.026(3) -0.005(2) 0.0030(19) -0.005(2)
C46B 0.013(2) 0.035(3) 0.036(3) -0.001(2) -0.002(2) -0.005(2)
C47B 0.021(2) 0.035(3) 0.029(3) -0.002(2) -0.009(2) -0.004(2)
C48B 0.019(2) 0.032(3) 0.024(2) -0.003(2) 0.0003(19) -0.004(2)
C49B 0.015(2) 0.023(2) 0.023(2) 0.0016(19) -0.0009(18) -0.0061(19)
C50B 0.021(2) 0.027(3) 0.018(2) 0.0014(19) -0.0064(18) -0.006(2)
C51B 0.020(2) 0.023(2) 0.020(2) 0.0017(19) 0.0013(18) -0.0033(19)
C52B 0.025(2) 0.027(3) 0.020(2) 0.0001(19) -0.0043(19) -0.003(2)
C53B 0.025(3) 0.027(3) 0.020(2) 0.001(2) 0.0008(19) 0.000(2)
C54B 0.020(2) 0.028(3) 0.028(3) 0.007(2) 0.0040(19) -0.005(2)
C55B 0.019(2) 0.023(3) 0.026(2) 0.003(2) 0.0015(19) -0.0063(19)
C56B 0.021(2) 0.021(2) 0.024(2) 0.003(2) 0.0019(19) -0.0013(19)
C57B 0.023(3) 0.045(3) 0.028(3) -0.013(2) -0.002(2) -0.005(2)
C58B 0.029(3) 0.041(3) 0.045(3) -0.012(3) -0.001(2) -0.013(2)
C59B 0.024(3) 0.046(3) 0.043(3) -0.007(3) -0.005(2) -0.004(2)
C60B 0.031(3) 0.079(5) 0.038(3) -0.016(3) -0.010(2) -0.013(3)
C61B 0.038(3) 0.046(3) 0.026(3) -0.001(2) 0.002(2) -0.011(3)
C62B 0.081(5) 0.064(4) 0.028(3) 0.000(3) 0.006(3) -0.014(4)
C63B 0.068(5) 0.118(7) 0.032(3) -0.014(4) 0.015(3) -0.053(5)
C64B 0.037(3) 0.064(4) 0.039(3) -0.018(3) 0.003(3) -0.003(3)
C65B 0.025(3) 0.037(3) 0.032(3) -0.010(2) 0.004(2) -0.002(2)
C66B 0.034(3) 0.060(4) 0.061(4) -0.039(3) 0.007(3) -0.004(3)
C67B 0.042(3) 0.055(4) 0.036(3) -0.011(3) 0.007(3) -0.004(3)
C68B 0.036(3) 0.029(3) 0.051(4) -0.011(3) 0.001(3) 0.008(2)
C69B 0.021(3) 0.043(3) 0.046(3) -0.014(3) 0.008(2) -0.011(2)
C70B 0.031(3) 0.037(4) 0.122(6) -0.017(4) 0.012(4) -0.014(3)
C71B 0.025(3) 0.047(3) 0.042(3) -0.008(3) 0.002(2) -0.009(2)
C72B 0.030(3) 0.119(6) 0.050(4) -0.041(4) 0.006(3) -0.029(4)
P1B 0.0233(13) 0.0294(16) 0.065(2) -0.0056(14) -0.0024(13) -0.0051(12)
N5B 0.019(2) 0.0202(19) 0.0225(19) 0.0009(18) 0.0011(18) -0.0032(17)
N6B 0.0187(19) 0.023(2) 0.0242(19) -0.0010(18) -0.0008(18) -0.0032(17)
N7B 0.027(2) 0.034(2) 0.024(2) 0.000(2) 0.001(2) 0.007(2)
C73B 0.019(2) 0.021(2) 0.023(2) 0.001(2) -0.001(2) -0.003(2)
C74B 0.024(3) 0.029(2) 0.025(2) -0.003(2) -0.002(2) 0.001(2)
C75B 0.023(3) 0.029(3) 0.022(2) 0.002(2) 0.002(2) 0.002(2)
C76B 0.023(3) 0.024(3) 0.029(3) -0.002(3) 0.002(3) -0.006(2)
C77B 0.021(2) 0.023(3) 0.035(3) 0.004(2) -0.003(2) -0.002(2)
C78B 0.029(3) 0.034(3) 0.023(3) 0.003(3) 0.005(3) 0.012(3)
P1" 0.0249(15) 0.0300(17) 0.0197(14) 0.0015(12) 0.0030(12) 0.0082(13)
N5" 0.019(2) 0.023(2) 0.024(2) -0.0007(19) -0.0001(19) -0.0024(18)
N6" 0.017(2) 0.020(2) 0.022(2) 0.0003(19) 0.0023(19) -0.0036(19)
N7" 0.019(2) 0.020(3) 0.039(3) 0.001(3) -0.009(2) 0.002(2)
C73" 0.019(2) 0.020(2) 0.021(2) 0.000(2) -0.002(2) -0.003(2)
C74" 0.018(3) 0.019(3) 0.029(3) 0.000(3) -0.005(2) -0.003(2)
C75" 0.021(2) 0.023(2) 0.029(3) 0.002(2) -0.002(2) -0.002(2)
C76" 0.018(3) 0.026(3) 0.025(3) -0.003(2) 0.003(3) -0.004(3)
C77" 0.016(3) 0.026(3) 0.022(2) 0.002(2) 0.004(2) -0.002(2)
C78" 0.019(4) 0.018(4) 0.055(4) 0.002(4) -0.005(3) 0.002(4)
N1R 0.083(4) 0.070(4) 0.049(3) -0.019(3) 0.018(3) -0.013(3)
C1R 0.056(4) 0.064(4) 0.042(3) -0.011(3) 0.010(3) -0.006(3)
C2R 0.056(4) 0.067(4) 0.049(4) -0.010(3) 0.015(3) -0.013(3)
N1T 0.075(4) 0.071(5) 0.126(5) -0.004(4) -0.018(4) -0.011(4)
C1T 0.066(5) 0.048(5) 0.080(5) -0.006(5) -0.013(5) 0.008(4)
C2T 0.064(5) 0.053(5) 0.065(5) -0.012(5) 0.003(5) 0.005(4)
N1T' 0.075(4) 0.071(5) 0.126(5) -0.004(4) -0.018(4) -0.011(4)
C1T' 0.083(6) 0.071(6) 0.108(6) 0.001(5) -0.005(5) -0.014(5)
C2T' 0.098(8) 0.063(7) 0.083(7) -0.003(6) 0.010(6) -0.006(6)
N1T" 0.078(8) 0.170(16) 0.094(11) -0.043(12) -0.005(8) -0.006(10)
C1T" 0.052(7) 0.055(7) 0.065(7) -0.014(6) 0.002(6) -0.007(6)
C2T" 0.059(6) 0.050(6) 0.067(6) -0.011(5) 0.004(5) -0.004(5)
N1T* 0.055(6) 0.143(13) 0.066(7) -0.063(9) -0.011(5) -0.002(6)
C1T* 0.071(8) 0.078(9) 0.025(5) -0.016(6) -0.008(5) 0.047(7)
C2T* 0.102(7) 0.063(6) 0.083(7) -0.009(6) 0.019(6) -0.010(6)
N1U 0.061(4) 0.058(4) 0.107(5) 0.014(3) -0.014(4) -0.017(3)
C1U 0.040(3) 0.067(4) 0.077(4) 0.030(3) -0.010(3) -0.023(3)
C2U 0.069(5) 0.101(6) 0.075(5) 0.020(3) 0.005(4) -0.022(4)
N1V 0.087(5) 0.185(9) 0.039(3) 0.006(5) 0.006(4) -0.062(5)
C1V 0.084(6) 0.167(10) 0.030(4) 0.000(5) -0.012(4) -0.065(6)
C2V 0.124(8) 0.124(8) 0.060(5) 0.006(5) -0.029(5) -0.052(7)
N1W 0.118(8) 0.078(7) 0.061(6) 0.035(5) -0.030(6) -0.031(6)
C1W 0.050(4) 0.063(4) 0.134(5) 0.009(4) -0.036(4) -0.020(4)
C2W 0.045(5) 0.060(6) 0.019(4) 0.005(4) 0.007(3) -0.008(4)
N1W' 0.061(7) 0.072(7) 0.130(8) 0.003(7) -0.043(7) -0.012(6)
C1W' 0.050(4) 0.063(4) 0.134(5) 0.009(4) -0.036(4) -0.020(4)
C2W' 0.057(7) 0.069(8) 0.130(9) -0.005(7) -0.025(7) -0.014(7)

loop_
_atom_type_symbol
_atom_type_description
_atom_type_scat_dispersion_real
_atom_type_scat_dispersion_imag
_atom_type_scat_source
C C 0.0033 0.0016 'International Tables Vol C Tables 4.2.6.8 and 6.1.1.4'
H H 0.0000 0.0000 'International Tables Vol C Tables 4.2.6.8 and 6.1.1.4'
N N 0.0061 0.0033 'International Tables Vol C Tables 4.2.6.8 and 6.1.1.4'
O O 0.0106 0.0060 'International Tables Vol C Tables 4.2.6.8 and 6.1.1.4'
P P 0.1023 0.0942 'International Tables Vol C Tables 4.2.6.8 and 6.1.1.4'
Zn Zn 0.2839 1.4301 'International Tables Vol C Tables 4.2.6.8 and 6.1.1.4'

loop_
_geom_angle_atom_site_label_1
_geom_angle_atom_site_label_2
_geom_angle_atom_site_label_3
_geom_angle
_geom_angle_site_symmetry_1
_geom_angle_site_symmetry_3
O2A Zn1A O1A 100.93(14) . .
O2A Zn1A N2A 88.73(14) . .
O1A Zn1A N2A 161.66(14) . .
O2A Zn1A N1A 153.32(15) . .
O1A Zn1A N1A 86.96(14) . .
N2A Zn1A N1A 77.79(14) . .
O2A Zn1A N6A 98.12(11) . .
O1A Zn1A N6A 93.00(11) . .
N2A Zn1A N6A 101.10(11) . .
N1A Zn1A N6A 106.96(12) . .
O4A Zn2A O3A 97.45(13) . .
O4A Zn2A N3A 150.86(14) . .
O3A Zn2A N3A 88.55(14) . .
O4A Zn2A N4A 88.39(14) . .
O3A Zn2A N4A 161.52(14) . .
N3A Zn2A N4A 78.19(15) . .
O4A Zn2A N5A 106.84(11) . .
O3A Zn2A N5A 94.95(10) . .
N3A Zn2A N5A 100.97(11) . .
N4A Zn2A N5A 100.13(11) . .
O2B Zn1B O1B 102.58(13) . .
O2B Zn1B N1B 156.30(14) . .
O1B Zn1B N1B 87.69(14) . .
O2B Zn1B N2B 88.55(14) . .
O1B Zn1B N2B 162.78(14) . .
N1B Zn1B N2B 77.31(15) . .
O2B Zn1B N5B 94.7(2) . .
O1B Zn1B N5B 95.9(2) . .
N1B Zn1B N5B 105.6(2) . .
N2B Zn1B N5B 96.3(2) . .
O2B Zn1B N6" 97.7(2) . .
O1B Zn1B N6" 94.4(2) . .
N1B Zn1B N6" 102.8(2) . .
N2B Zn1B N6" 97.1(2) . .
N5B Zn1B N6" 3.1(4) . .
O3B Zn2B O4B 100.83(13) . .
O3B Zn2B N4B 153.33(14) . .
O4B Zn2B N4B 87.62(13) . .
O3B Zn2B N5" 99.1(2) . .
O4B Zn2B N5" 92.7(3) . .
N4B Zn2B N5" 105.7(2) . .
O3B Zn2B N3B 88.19(13) . .
O4B Zn2B N3B 161.13(14) . .
N4B Zn2B N3B 77.38(14) . .
N5" Zn2B N3B 102.3(3) . .
O3B Zn2B N6B 100.0(2) . .
O4B Zn2B N6B 94.3(2) . .
N4B Zn2B N6B 104.5(2) . .
N5" Zn2B N6B 2.0(4) . .
N3B Zn2B N6B 100.5(2) . .
C7A N1A C8A 120.7(4) . .
C7A N1A Zn1A 124.3(3) . .
C8A N1A Zn1A 113.8(3) . .
C14A N2A C13A 120.4(4) . .
C14A N2A Zn1A 125.2(3) . .
C13A N2A Zn1A 113.6(3) . .
C43A N3A C44A 121.5(4) . .
C43A N3A Zn2A 125.4(3) . .
C44A N3A Zn2A 112.9(3) . .
C50A N4A C49A 121.8(4) . .
C50A N4A Zn2A 125.1(3) . .
C49A N4A Zn2A 113.0(3) . .
C7B N1B C8B 121.0(4) . .
C7B N1B Zn1B 123.9(3) . .
C8B N1B Zn1B 113.6(3) . .
C14B N2B C13B 121.1(4) . .
C14B N2B Zn1B 125.1(3) . .
C13B N2B Zn1B 113.2(3) . .
C43B N3B C44B 120.8(4) . .
C43B N3B Zn2B 125.7(3) . .
C44B N3B Zn2B 113.2(3) . .
C50B N4B C49B 120.8(4) . .
C50B N4B Zn2B 124.9(3) . .
C49B N4B Zn2B 113.9(3) . .
C1A O1A Zn1A 132.2(3) . .
C20A O2A Zn1A 131.3(3) . .
C37A O3A Zn2A 131.7(3) . .
C56A O4A Zn2A 132.4(3) . .
C1B O1B Zn1B 129.7(3) . .
C20B O2B Zn1B 131.6(3) . .
C37B O3B Zn2B 132.5(3) . .
C56B O4B Zn2B 131.0(3) . .
O1A C1A C6A 122.4(4) . .
O1A C1A C2A 120.4(4) . .
C6A C1A C2A 117.2(4) . .
C3A C2A C1A 118.4(5) . .
C3A C2A C21A 121.0(5) . .
C1A C2A C21A 120.6(4) . .
C2A C3A C4A 124.7(5) . .
C5A C4A C3A 117.3(5) . .
C5A C4A C25A 122.4(5) . .
C3A C4A C25A 120.3(5) . .
C4A C5A C6A 121.8(5) . .
C7A C6A C5A 115.9(4) . .
C7A C6A C1A 123.5(4) . .
C5A C6A C1A 120.6(4) . .
N1A C7A C6A 127.4(5) . .
C9A C8A C13A 118.9(4) . .
C9A C8A N1A 125.0(4) . .
C13A C8A N1A 116.1(4) . .
C8A C9A C10A 120.7(4) . .
C9A C10A C11A 120.3(5) . .
C12A C11A C10A 119.9(5) . .
C11A C12A C13A 119.7(5) . .
C12A C13A C8A 120.4(5) . .
C12A C13A N2A 124.5(4) . .
C8A C13A N2A 115.1(4) . .
N2A C14A C15A 126.8(4) . .
C20A C15A C16A 120.6(4) . .
C20A C15A C14A 124.2(4) . .
C16A C15A C14A 115.0(4) . .
C17A C16A C15A 122.3(4) . .
C16A C17A C18A 116.3(4) . .
C16A C17A C33A 120.8(4) . .
C18A C17A C33A 122.9(4) . .
C19A C18A C17A 125.0(5) . .
C18A C19A C20A 118.4(4) . .
C18A C19A C29A 121.2(5) . .
C20A C19A C29A 120.4(4) . .
O2A C20A C15A 123.2(5) . .
O2A C20A C19A 119.7(4) . .
C15A C20A C19A 117.1(4) . .
C23A C21A C2A 112.0(5) . .
C23A C21A C24A 107.5(6) . .
C2A C21A C24A 113.9(4) . .
C23A C21A C22A 112.4(6) . .
C2A C21A C22A 106.1(6) . .
C24A C21A C22A 104.7(5) . .
C26' C25A C26A 129.5(9) . .
C26' C25A C28' 114.3(12) . .
C26A C25A C28' 45.9(9) . .
C26' C25A C4A 116.4(8) . .
C26A C25A C4A 114.1(6) . .
C28' C25A C4A 109.2(8) . .
C26' C25A C27A 53.1(9) . .
C26A C25A C27A 109.7(9) . .
C28' C25A C27A 141.8(10) . .
C4A C25A C27A 108.0(7) . .
C26' C25A C28A 54.7(10) . .
C26A C25A C28A 108.3(9) . .
C28' C25A C28A 67.5(11) . .
C4A C25A C28A 109.3(6) . .
C27A C25A C28A 107.3(8) . .
C26' C25A C27' 105.2(11) . .
C26A C25A C27' 59.2(9) . .
C28' C25A C27' 104.7(10) . .
C4A C25A C27' 105.8(8) . .
C27A C25A C27' 56.5(10) . .
C28A C25A C27' 144.6(8) . .
C31A C29A C32A 106.8(5) . .
C31A C29A C19A 109.6(4) . .
C32A C29A C19A 111.8(4) . .
C31A C29A C30A 109.9(4) . .
C32A C29A C30A 108.0(5) . .
C19A C29A C30A 110.7(4) . .
C34' C33A C35A 134.7(11) . .
C34' C33A C35' 114.9(14) . .
C35A C33A C35' 33.3(8) . .
C34' C33A C36' 111.5(13) . .
C35A C33A C36' 73.6(10) . .
C35' C33A C36' 106.3(12) . .
C34' C33A C17A 107.4(9) . .
C35A C33A C17A 111.7(6) . .
C35' C33A C17A 104.5(8) . .
C36' C33A C17A 112.0(7) . .
C34' C33A C36A 78.0(12) . .
C35A C33A C36A 108.3(7) . .
C35' C33A C36A 137.6(9) . .
C36' C33A C36A 37.0(8) . .
C17A C33A C36A 109.6(5) . .
C34' C33A C34A 33.4(10) . .
C35A C33A C34A 107.2(6) . .
C35' C33A C34A 81.8(10) . .
C36' C33A C34A 129.3(9) . .
C17A C33A C34A 114.0(6) . .
C36A C33A C34A 105.8(7) . .
O3A C37A C42A 122.1(4) . .
O3A C37A C38A 120.2(4) . .
C42A C37A C38A 117.7(4) . .
C39A C38A C37A 118.2(4) . .
C39A C38A C57A 122.1(4) . .
C37A C38A C57A 119.8(4) . .
C38A C39A C40A 125.2(4) . .
C41A C40A C39A 116.5(4) . .
C41A C40A C61A 122.6(4) . .
C39A C40A C61A 120.9(4) . .
C40A C41A C42A 121.8(5) . .
C37A C42A C41A 120.6(4) . .
C37A C42A C43A 124.9(4) . .
C41A C42A C43A 114.4(4) . .
N3A C43A C42A 126.2(4) . .
C45A C44A C49A 120.2(4) . .
C45A C44A N3A 123.5(4) . .
C49A C44A N3A 116.3(4) . .
C46A C45A C44A 119.4(4) . .
C47A C46A C45A 120.7(5) . .
C48A C47A C46A 119.9(5) . .
C47A C48A C49A 121.0(5) . .
C48A C49A C44A 118.7(4) . .
C48A C49A N4A 126.0(4) . .
C44A C49A N4A 115.3(4) . .
N4A C50A C51A 126.3(4) . .
C52A C51A C50A 115.6(4) . .
C52A C51A C56A 120.4(5) . .
C50A C51A C56A 123.7(4) . .
C53A C52A C51A 122.6(5) . .
C52A C53A C54A 116.0(4) . .
C52A C53A C65A 123.9(5) . .
C54A C53A C65A 120.0(5) . .
C55A C54A C53A 125.2(5) . .
C54A C55A C56A 118.6(4) . .
C54A C55A C69A 122.6(4) . .
C56A C55A C69A 118.8(4) . .
O4A C56A C51A 123.0(4) . .
O4A C56A C55A 120.1(4) . .
C51A C56A C55A 116.9(4) . .
C38A C57A C58A 112.4(4) . .
C38A C57A C59A 110.1(4) . .
C58A C57A C59A 107.4(5) . .
C38A C57A C60A 110.3(4) . .
C58A C57A C60A 106.7(4) . .
C59A C57A C60A 109.8(4) . .
C63A C61A C40A 111.6(4) . .
C63A C61A C64A 108.9(4) . .
C40A C61A C64A 110.4(4) . .
C63A C61A C62A 108.5(4) . .
C40A C61A C62A 109.0(4) . .
C64A C61A C62A 108.4(4) . .
C67A C65A C66A 109.0(4) . .
C67A C65A C53A 109.2(4) . .
C66A C65A C53A 112.1(4) . .
C67A C65A C68A 108.9(5) . .
C66A C65A C68A 107.6(4) . .
C53A C65A C68A 109.9(4) . .
C70A C69A C72A 111.8(4) . .
C70A C69A C55A 111.9(4) . .
C72A C69A C55A 108.8(4) . .
C70A C69A C71A 107.8(4) . .
C72A C69A C71A 108.8(4) . .
C55A C69A C71A 107.6(4) . .
C77A P1A C76A 91.5 . .
C77A P1A C78A 96.1 . .
C76A P1A C78A 91.2 . .
C76A N5A C75A 108.6 . .
C76A N5A C73A 110.0 . .
C75A N5A C73A 110.6 . .
C76A N5A Zn2A 109.3 . .
C75A N5A Zn2A 110.3 . .
C73A N5A Zn2A 108.0 . .
C73A N6A C77A 111.7 . .
C73A N6A C74A 108.5 . .
C77A N6A C74A 112.9 . .
C73A N6A Zn1A 111.8 . .
C77A N6A Zn1A 109.1 . .
C74A N6A Zn1A 102.54(6) . .
C78A N7A C75A 109.8 . .
C78A N7A C74A 110.4 . .
C75A N7A C74A 104.5 . .
N6A C73A N5A 113.2 . .
N6A C74A N7A 114.7 . .
N5A C75A N7A 115.5 . .
N5A C76A P1A 115.9 . .
N6A C77A P1A 113.3 . .
N7A C78A P1A 122.9 . .
O1B C1B C6B 123.0(4) . .
O1B C1B C2B 119.5(4) . .
C6B C1B C2B 117.5(4) . .
C3B C2B C1B 117.8(5) . .
C3B C2B C21B 121.5(5) . .
C1B C2B C21B 120.7(5) . .
C2B C3B C4B 125.4(5) . .
C5B C4B C3B 116.7(5) . .
C5B C4B C25B 126.7(6) . .
C3B C4B C25B 115.7(6) . .
C5B C4B C25" 111.7(8) . .
C3B C4B C25" 126.6(7) . .
C25B C4B C25" 33.2(5) . .
C4B C5B C6B 122.1(5) . .
C5B C6B C1B 120.5(5) . .
C5B C6B C7B 115.1(5) . .
C1B C6B C7B 124.4(4) . .
N1B C7B C6B 125.4(5) . .
C9B C8B C13B 119.6(4) . .
C9B C8B N1B 124.8(5) . .
C13B C8B N1B 115.5(4) . .
C10B C9B C8B 120.7(5) . .
C9B C10B C11B 119.5(5) . .
C10B C11B C12B 120.7(5) . .
C13B C12B C11B 119.6(5) . .
C12B C13B C8B 119.9(4) . .
C12B C13B N2B 125.0(4) . .
C8B C13B N2B 115.1(4) . .
N2B C14B C15B 126.2(4) . .
C16B C15B C20B 120.8(4) . .
C16B C15B C14B 114.8(4) . .
C20B C15B C14B 124.3(4) . .
C17B C16B C15B 122.0(4) . .
C16B C17B C18B 116.7(4) . .
C16B C17B C29B 123.0(4) . .
C18B C17B C29B 120.3(4) . .
C19B C18B C17B 125.0(5) . .
C18B C19B C20B 118.8(4) . .
C18B C19B C33B 121.5(4) . .
C20B C19B C33B 119.7(4) . .
O2B C20B C15B 122.9(4) . .
O2B C20B C19B 120.4(4) . .
C15B C20B C19B 116.7(4) . .
C24" C21B C22" 120(2) . .
C24" C21B C2B 112(3) . .
C22" C21B C2B 97.4(12) . .
C24" C21B C24B 116(2) . .
C22" C21B C24B 94.1(16) . .
C2B C21B C24B 115.4(8) . .
C24" C21B C22B 15(2) . .
C22" C21B C22B 133.9(13) . .
C2B C21B C22B 110.9(8) . .
C24B C21B C22B 104.8(9) . .
C24" C21B C23B 93(2) . .
C22" C21B C23B 27.4(10) . .
C2B C21B C23B 112.7(5) . .
C24B C21B C23B 105.9(8) . .
C22B C21B C23B 106.4(8) . .
C24" C21B C23" 114(2) . .
C22" C21B C23" 108(2) . .
C2B C21B C23" 103(3) . .
C24B C21B C23" 17(3) . .
C22B C21B C23" 101(3) . .
C23B C21B C23" 123(2) . .
C26B C25B C28B 110.5(7) . .
C26B C25B C27B 107.1(6) . .
C28B C25B C27B 107.5(6) . .
C26B C25B C4B 110.3(6) . .
C28B C25B C4B 108.1(6) . .
C27B C25B C4B 113.3(7) . .
C26" C25" C28" 109.1(9) . .
C26" C25" C27" 106.1(9) . .
C28" C25" C27" 106.8(9) . .
C26" C25" C4B 115.9(13) . .
C28" C25" C4B 121.0(11) . .
C27" C25" C4B 95.7(12) . .
C32B C29B C31B 108.3(5) . .
C32B C29B C30B 109.1(5) . .
C31B C29B C30B 108.7(5) . .
C32B C29B C17B 111.4(4) . .
C31B C29B C17B 110.3(4) . .
C30B C29B C17B 109.1(4) . .
C35B C33B C36B 107.9(4) . .
C35B C33B C19B 109.4(4) . .
C36B C33B C19B 112.7(4) . .
C35B C33B C34B 109.6(5) . .
C36B C33B C34B 106.4(4) . .
C19B C33B C34B 110.8(4) . .
O3B C37B C42B 123.1(4) . .
O3B C37B C38B 119.3(4) . .
C42B C37B C38B 117.6(4) . .
C39B C38B C37B 118.0(4) . .
C39B C38B C57B 121.6(4) . .
C37B C38B C57B 120.4(4) . .
C38B C39B C40B 125.4(5) . .
C41B C40B C39B 115.9(4) . .
C41B C40B C61B 124.7(4) . .
C39B C40B C61B 119.4(4) . .
C40B C41B C42B 122.8(4) . .
C41B C42B C37B 120.2(4) . .
C41B C42B C43B 115.8(4) . .
C37B C42B C43B 123.9(4) . .
N3B C43B C42B 126.3(4) . .
C45B C44B N3B 125.0(4) . .
C45B C44B C49B 119.8(4) . .
N3B C44B C49B 115.2(4) . .
C46B C45B C44B 119.7(4) . .
C47B C46B C45B 120.6(4) . .
C46B C47B C48B 120.4(4) . .
C49B C48B C47B 120.2(4) . .
C48B C49B N4B 125.3(4) . .
C48B C49B C44B 119.2(4) . .
N4B C49B C44B 115.5(4) . .
N4B C50B C51B 127.0(4) . .
C56B C51B C52B 121.3(4) . .
C56B C51B C50B 124.0(4) . .
C52B C51B C50B 114.7(4) . .
C53B C52B C51B 121.9(4) . .
C52B C53B C54B 116.0(4) . .
C52B C53B C65B 123.3(4) . .
C54B C53B C65B 120.8(4) . .
C55B C54B C53B 125.7(4) . .
C54B C55B C56B 118.0(4) . .
C54B C55B C69B 121.4(4) . .
C56B C55B C69B 120.6(4) . .
O4B C56B C51B 122.7(4) . .
O4B C56B C55B 120.1(4) . .
C51B C56B C55B 117.1(4) . .
C58B C57B C38B 111.1(4) . .
C58B C57B C59B 109.8(4) . .
C38B C57B C59B 108.7(4) . .
C58B C57B C60B 107.1(5) . .
C38B C57B C60B 111.8(4) . .
C59B C57B C60B 108.2(4) . .
C63B C61B C64B 108.2(5) . .
C63B C61B C62B 110.6(5) . .
C64B C61B C62B 107.9(5) . .
C63B C61B C40B 111.9(4) . .
C64B C61B C40B 108.9(4) . .
C62B C61B C40B 109.1(4) . .
C53B C65B C68B 109.9(4) . .
C53B C65B C67B 109.6(4) . .
C68B C65B C67B 109.5(4) . .
C53B C65B C66B 111.7(4) . .
C68B C65B C66B 108.8(5) . .
C67B C65B C66B 107.3(5) . .
C55B C69B C71B 112.7(4) . .
C55B C69B C72B 111.3(4) . .
C71B C69B C72B 107.2(4) . .
C55B C69B C70B 108.9(5) . .
C71B C69B C70B 106.2(4) . .
C72B C69B C70B 110.3(5) . .
C77B P1B C76B 93.5(3) . .
C77B P1B C78B 94.7(3) . .
C76B P1B C78B 93.1(3) . .
C76B N5B C73B 111.8(5) . .
C76B N5B C75B 109.3(5) . .
C73B N5B C75B 108.1(5) . .
C76B N5B Zn1B 108.6(4) . .
C73B N5B Zn1B 113.5(4) . .
C75B N5B Zn1B 105.3(4) . .
C73B N6B C77B 110.7(5) . .
C73B N6B C74B 108.8(5) . .
C77B N6B C74B 111.9(5) . .
C73B N6B Zn2B 111.1(4) . .
C77B N6B Zn2B 108.0(4) . .
C74B N6B Zn2B 106.2(4) . .
C78B N7B C75B 111.2(6) . .
C78B N7B C74B 112.3(6) . .
C75B N7B C74B 106.9(4) . .
N6B C73B N5B 114.5(4) . .
N6B C74B N7B 112.3(4) . .
N5B C75B N7B 114.6(4) . .
N5B C76B P1B 114.7(4) . .
N6B C77B P1B 114.3(4) . .
N7B C78B P1B 119.7(5) . .
C77" P1" C76" 94.0(3) . .
C77" P1" C78" 94.3(3) . .
C76" P1" C78" 92.4(3) . .
C76" N5" C73" 111.2(6) . .
C76" N5" C75" 109.4(5) . .
C73" N5" C75" 108.1(5) . .
C76" N5" Zn2B 109.2(5) . .
C73" N5" Zn2B 114.9(5) . .
C75" N5" Zn2B 103.7(4) . .
C73" N6" C77" 110.8(5) . .
C73" N6" C74" 109.4(5) . .
C77" N6" C74" 111.7(5) . .
C73" N6" Zn1B 106.4(5) . .
C77" N6" Zn1B 110.5(4) . .
C74" N6" Zn1B 108.0(4) . .
C78" N7" C75" 112.7(5) . .
C78" N7" C74" 113.0(5) . .
C75" N7" C74" 105.5(5) . .
N6" C73" N5" 114.3(4) . .
N6" C74" N7" 112.1(5) . .
N5" C75" N7" 114.5(5) . .
N5" C76" P1" 115.5(4) . .
N6" C77" P1" 114.5(4) . .
N7" C78" P1" 119.2(3) . .
N1R C1R C2R 179.2 . .
N1T C1T C2T 170.1 . .
N1T' C1T' C2T' 170.0 . .
N1T" C1T" C2T" 171.7(3) 2_666 .
N1T* C1T* C2T* 164.88(15) 1_565 2_676
N1U C1U C2U 177.7 . .
N1V C1V C2V 177.1(12) . 1_545
N1W C1W C2W 167.7(15) 2_567 2_567
N1W' C1W' C2W' 162(3) . .

loop_
_geom_bond_atom_site_label_1
_geom_bond_atom_site_label_2
_geom_bond_distance
_geom_bond_site_symmetry_2
Zn1A O2A 1.970(3) .
Zn1A O1A 1.981(3) .
Zn1A N2A 2.094(4) .
Zn1A N1A 2.102(4) .
Zn1A N6A 2.1560(14) .
Zn2A O4A 1.945(3) .
Zn2A O3A 1.981(3) .
Zn2A N3A 2.077(4) .
Zn2A N4A 2.099(4) .
Zn2A N5A 2.1574(13) .
Zn1B O2B 1.967(3) .
Zn1B O1B 1.976(3) .
Zn1B N1B 2.091(4) .
Zn1B N2B 2.099(4) .
Zn1B N5B 2.103(6) .
Zn1B N6" 2.279(7) .
Zn2B O3B 1.958(3) .
Zn2B O4B 1.986(3) .
Zn2B N4B 2.080(4) .
Zn2B N5" 2.102(7) .
Zn2B N3B 2.108(4) .
Zn2B N6B 2.172(7) .
N1A C7A 1.299(6) .
N1A C8A 1.418(6) .
N2A C14A 1.287(6) .
N2A C13A 1.434(6) .
N3A C43A 1.293(6) .
N3A C44A 1.419(6) .
N4A C50A 1.293(6) .
N4A C49A 1.412(6) .
N1B C7B 1.290(6) .
N1B C8B 1.414(6) .
N2B C14B 1.294(6) .
N2B C13B 1.415(6) .
N3B C43B 1.295(6) .
N3B C44B 1.409(6) .
N4B C50B 1.290(6) .
N4B C49B 1.409(5) .
O1A C1A 1.295(5) .
O2A C20A 1.304(6) .
O3A C37A 1.297(5) .
O4A C56A 1.293(5) .
O1B C1B 1.296(6) .
O2B C20B 1.291(6) .
O3B C37B 1.309(5) .
O4B C56B 1.296(5) .
C1A C6A 1.428(7) .
C1A C2A 1.442(7) .
C2A C3A 1.386(7) .
C2A C21A 1.508(7) .
C3A C4A 1.397(8) .
C4A C5A 1.363(7) .
C4A C25A 1.529(7) .
C5A C6A 1.423(6) .
C6A C7A 1.423(7) .
C8A C9A 1.376(7) .
C8A C13A 1.401(6) .
C9A C10A 1.380(7) .
C10A C11A 1.383(7) .
C11A C12A 1.379(7) .
C12A C13A 1.384(7) .
C14A C15A 1.427(7) .
C15A C20A 1.419(6) .
C15A C16A 1.419(6) .
C16A C17A 1.361(7) .
C17A C18A 1.404(7) .
C17A C33A 1.540(6) .
C18A C19A 1.379(7) .
C19A C20A 1.439(7) .
C19A C29A 1.534(7) .
C21A C23A 1.479(9) .
C21A C24A 1.534(7) .
C21A C22A 1.570(10) .
C25A C26' 1.421(16) .
C25A C26A 1.461(13) .
C25A C28' 1.526(19) .
C25A C27A 1.533(13) .
C25A C28A 1.597(13) .
C25A C27' 1.652(19) .
C29A C31A 1.533(7) .
C29A C32A 1.534(8) .
C29A C30A 1.538(7) .
C33A C34' 1.45(2) .
C33A C35A 1.508(10) .
C33A C35' 1.508(19) .
C33A C36' 1.509(19) .
C33A C36A 1.547(11) .
C33A C34A 1.559(12) .
C37A C42A 1.424(6) .
C37A C38A 1.438(6) .
C38A C39A 1.379(6) .
C38A C57A 1.529(7) .
C39A C40A 1.409(7) .
C40A C41A 1.371(6) .
C40A C61A 1.531(6) .
C41A C42A 1.424(6) .
C42A C43A 1.436(6) .
C44A C45A 1.396(7) .
C44A C49A 1.402(6) .
C45A C46A 1.384(7) .
C46A C47A 1.383(7) .
C47A C48A 1.376(7) .
C48A C49A 1.395(7) .
C50A C51A 1.424(7) .
C51A C52A 1.413(6) .
C51A C56A 1.427(7) .
C52A C53A 1.367(7) .
C53A C54A 1.401(7) .
C53A C65A 1.531(6) .
C54A C55A 1.374(6) .
C55A C56A 1.438(7) .
C55A C69A 1.544(7) .
C57A C58A 1.531(7) .
C57A C59A 1.535(7) .
C57A C60A 1.536(8) .
C61A C63A 1.531(7) .
C61A C64A 1.540(7) .
C61A C62A 1.542(7) .
C65A C67A 1.522(7) .
C65A C66A 1.524(7) .
C65A C68A 1.548(7) .
C69A C70A 1.529(7) .
C69A C72A 1.542(5) .
C69A C71A 1.553(7) .
P1A C77A 1.8592 .
P1A C76A 1.9159 .
P1A C78A 1.9622 .
N5A C76A 1.4518 .
N5A C75A 1.4845 .
N5A C73A 1.4881 .
N6A C73A 1.4653 .
N6A C77A 1.4765 .
N6A C74A 1.4802 .
N7A C78A 1.1859 .
N7A C75A 1.5337 .
N7A C74A 1.5802 .
C1B C6B 1.417(7) .
C1B C2B 1.448(7) .
C2B C3B 1.375(8) .
C2B C21B 1.517(8) .
C3B C4B 1.392(9) .
C4B C5B 1.366(8) .
C4B C25B 1.531(7) .
C4B C25" 1.602(9) .
C5B C6B 1.415(7) .
C6B C7B 1.441(7) .
C8B C9B 1.384(7) .
C8B C13B 1.406(7) .
C9B C10B 1.374(7) .
C10B C11B 1.388(7) .
C11B C12B 1.390(7) .
C12B C13B 1.379(6) .
C14B C15B 1.438(6) .
C15B C16B 1.418(7) .
C15B C20B 1.431(6) .
C16B C17B 1.369(7) .
C17B C18B 1.408(7) .
C17B C29B 1.536(7) .
C18B C19B 1.369(7) .
C19B C20B 1.449(6) .
C19B C33B 1.538(6) .
C21B C24" 1.33(4) .
C21B C22" 1.49(3) .
C21B C24B 1.528(16) .
C21B C22B 1.557(12) .
C21B C23B 1.559(11) .
C21B C23" 1.60(4) .
C25B C26B 1.500(10) .
C25B C28B 1.522(11) .
C25B C27B 1.528(13) .
C25" C26" 1.506(11) .
C25" C28" 1.526(12) .
C25" C27" 1.529(13) .
C29B C32B 1.516(8) .
C29B C31B 1.528(8) .
C29B C30B 1.532(7) .
C33B C35B 1.531(7) .
C33B C36B 1.534(7) .
C33B C34B 1.541(7) .
C37B C42B 1.428(6) .
C37B C38B 1.439(6) .
C38B C39B 1.387(7) .
C38B C57B 1.536(7) .
C39B C40B 1.400(7) .
C40B C41B 1.373(7) .
C40B C61B 1.539(7) .
C41B C42B 1.412(6) .
C42B C43B 1.433(7) .
C44B C45B 1.396(6) .
C44B C49B 1.413(6) .
C45B C46B 1.384(7) .
C46B C47B 1.374(7) .
C47B C48B 1.389(6) .
C48B C49B 1.388(6) .
C50B C51B 1.428(6) .
C51B C56B 1.413(7) .
C51B C52B 1.422(6) .
C52B C53B 1.368(6) .
C53B C54B 1.412(7) .
C53B C65B 1.524(6) .
C54B C55B 1.371(7) .
C55B C56B 1.449(6) .
C55B C69B 1.524(7) .
C57B C58B 1.526(7) .
C57B C59B 1.536(7) .
C57B C60B 1.544(7) .
C61B C63B 1.522(8) .
C61B C64B 1.531(8) .
C61B C62B 1.531(8) .
C65B C68B 1.528(7) .
C65B C67B 1.531(7) .
C65B C66B 1.540(8) .
C69B C71B 1.532(7) .
C69B C72B 1.538(8) .
C69B C70B 1.543(8) .
P1B C77B 1.857(5) .
P1B C76B 1.883(4) .
P1B C78B 1.963(4) .
N5B C76B 1.454(5) .
N5B C73B 1.485(5) .
N5B C75B 1.491(5) .
N6B C73B 1.463(5) .
N6B C77B 1.477(5) .
N6B C74B 1.489(5) .
N7B C78B 1.201(5) .
N7B C75B 1.515(5) .
N7B C74B 1.548(5) .
P1" C77" 1.859(5) .
P1" C76" 1.883(5) .
P1" C78" 1.970(3) .
N5" C76" 1.455(5) .
N5" C73" 1.486(5) .
N5" C75" 1.492(5) .
N6" C73" 1.464(5) .
N6" C77" 1.478(5) .
N6" C74" 1.488(5) .
N7" C78" 1.208(5) .
N7" C75" 1.516(5) .
N7" C74" 1.554(5) .
N1R C1R 1.1254 .
C1R C2R 1.4366 .
N1T C1T 1.2389 .
C1T C2T 1.6478 .
N1T' C1T' 1.1605 .
C1T' C2T' 1.5590 .
N1T" C1T" 1.071(4) 2_666
C1T" N1T" 1.072(4) 2_666
C1T" C2T" 1.5258 .
N1T* C1T* 1.3029 1_545
C1T* N1T* 1.3030 1_565
C1T* C2T* 1.605(5) 2_676
C2T* C1T* 1.605(5) 2_676
N1U C1U 1.1186 .
C1U C2U 1.5129 .
N1V C1V 1.153(13) .
C1V C2V 1.422(13) 1_545
C2V C1V 1.422(13) 1_565
N1W C1W 1.28(3) 2_567
C1W N1W 1.28(3) 2_567
C1W C2W 1.41(3) 2_567
C2W C1W 1.41(3) 2_567
N1W' C1W' 1.176(5) .
C1W' C2W' 1.564(4) .

loop_
_geom_torsion_atom_site_label_1
_geom_torsion_atom_site_label_2
_geom_torsion_atom_site_label_3
_geom_torsion_atom_site_label_4
_geom_torsion
O2A Zn1A N1A C7A -91.1(5)
O1A Zn1A N1A C7A 17.4(4)
N2A Zn1A N1A C7A -152.4(4)
N6A Zn1A N1A C7A 109.6(4)
O2A Zn1A N1A C8A 76.4(5)
O1A Zn1A N1A C8A -175.1(3)
N2A Zn1A N1A C8A 15.2(3)
N6A Zn1A N1A C8A -82.9(3)
O2A Zn1A N2A C14A -3.8(4)
O1A Zn1A N2A C14A 118.6(5)
N1A Zn1A N2A C14A 153.0(4)
N6A Zn1A N2A C14A -101.8(4)
O2A Zn1A N2A C13A -173.5(3)
O1A Zn1A N2A C13A -51.1(7)
N1A Zn1A N2A C13A -16.6(3)
N6A Zn1A N2A C13A 88.5(3)
O4A Zn2A N3A C43A 93.3(4)
O3A Zn2A N3A C43A -9.4(4)
N4A Zn2A N3A C43A 157.6(4)
N5A Zn2A N3A C43A -104.2(4)
O4A Zn2A N3A C44A -82.0(4)
O3A Zn2A N3A C44A 175.2(3)
N4A Zn2A N3A C44A -17.7(3)
N5A Zn2A N3A C44A 80.5(3)
O4A Zn2A N4A C50A -6.9(4)
O3A Zn2A N4A C50A -115.9(5)
N3A Zn2A N4A C50A -160.9(4)
N5A Zn2A N4A C50A 99.9(4)
O4A Zn2A N4A C49A 171.5(3)
O3A Zn2A N4A C49A 62.6(6)
N3A Zn2A N4A C49A 17.6(3)
N5A Zn2A N4A C49A -81.6(3)
O2B Zn1B N1B C7B 92.7(5)
O1B Zn1B N1B C7B -24.0(4)
N2B Zn1B N1B C7B 147.4(4)
N5B Zn1B N1B C7B -119.5(4)
N6" Zn1B N1B C7B -118.0(4)
O2B Zn1B N1B C8B -73.4(5)
O1B Zn1B N1B C8B 169.9(3)
N2B Zn1B N1B C8B -18.7(3)
N5B Zn1B N1B C8B 74.4(4)
N6" Zn1B N1B C8B 75.9(4)
O2B Zn1B N2B C14B 9.3(4)
O1B Zn1B N2B C14B -121.6(5)
N1B Zn1B N2B C14B -151.6(4)
N5B Zn1B N2B C14B 103.8(4)
N6" Zn1B N2B C14B 106.9(4)
O2B Zn1B N2B C13B -179.4(3)
O1B Zn1B N2B C13B 49.8(6)
N1B Zn1B N2B C13B 19.8(3)
N5B Zn1B N2B C13B -84.8(3)
N6" Zn1B N2B C13B -81.8(3)
O3B Zn2B N3B C43B 3.3(4)
O4B Zn2B N3B C43B -116.0(5)
N4B Zn2B N3B C43B -154.1(4)
N5" Zn2B N3B C43B 102.3(4)
N6B Zn2B N3B C43B 103.2(4)
O3B Zn2B N3B C44B 176.1(3)
O4B Zn2B N3B C44B 56.9(6)
N4B Zn2B N3B C44B 18.7(3)
N5" Zn2B N3B C44B -84.9(4)
N6B Zn2B N3B C44B -84.0(3)
O3B Zn2B N4B C50B 94.4(4)
O4B Zn2B N4B C50B -15.3(4)
N5" Zn2B N4B C50B -107.4(4)
N3B Zn2B N4B C50B 153.2(4)
N6B Zn2B N4B C50B -109.1(4)
O3B Zn2B N4B C49B -77.7(4)
O4B Zn2B N4B C49B 172.7(3)
N5" Zn2B N4B C49B 80.5(4)
N3B Zn2B N4B C49B -18.9(3)
N6B Zn2B N4B C49B 78.9(3)
O2A Zn1A O1A C1A 135.5(5)
N2A Zn1A O1A C1A 14.8(8)
N1A Zn1A O1A C1A -18.8(5)
N6A Zn1A O1A C1A -125.6(5)
O1A Zn1A O2A C20A -158.3(4)
N2A Zn1A O2A C20A 5.9(4)
N1A Zn1A O2A C20A -53.0(6)
N6A Zn1A O2A C20A 107.0(4)
O4A Zn2A O3A C37A -139.8(4)
N3A Zn2A O3A C37A 11.6(4)
N4A Zn2A O3A C37A -32.2(7)
N5A Zn2A O3A C37A 112.5(4)
O3A Zn2A O4A C56A 167.7(4)
N3A Zn2A O4A C56A 67.2(5)
N4A Zn2A O4A C56A 5.3(4)
N5A Zn2A O4A C56A -94.8(4)
O2B Zn1B O1B C1B -134.6(4)
N1B Zn1B O1B C1B 23.8(4)
N2B Zn1B O1B C1B -5.4(7)
N5B Zn1B O1B C1B 129.2(4)
N6" Zn1B O1B C1B 126.5(4)
O1B Zn1B O2B C20B 153.4(4)
N1B Zn1B O2B C20B 39.4(6)
N2B Zn1B O2B C20B -13.4(4)
N5B Zn1B O2B C20B -109.5(4)
N6" Zn1B O2B C20B -110.3(4)
O4B Zn2B O3B C37B 163.2(4)
N4B Zn2B O3B C37B 56.6(5)
N5" Zn2B O3B C37B -102.2(5)
N3B Zn2B O3B C37B -0.1(4)
N6B Zn2B O3B C37B -100.4(4)
O3B Zn2B O4B C56B -136.1(4)
N4B Zn2B O4B C56B 18.4(4)
N5" Zn2B O4B C56B 124.0(4)
N3B Zn2B O4B C56B -18.7(7)
N6B Zn2B O4B C56B 122.8(4)
Zn1A O1A C1A C6A 13.8(7)
Zn1A O1A C1A C2A -166.6(3)
O1A C1A C2A C3A 179.5(5)
C6A C1A C2A C3A -0.9(7)
O1A C1A C2A C21A -2.1(8)
C6A C1A C2A C21A 177.5(5)
C1A C2A C3A C4A 0.3(8)
C21A C2A C3A C4A -178.1(6)
C2A C3A C4A C5A 0.2(9)
C2A C3A C4A C25A 179.5(6)
C3A C4A C5A C6A 0.0(9)
C25A C4A C5A C6A -179.3(6)
C4A C5A C6A C7A -179.7(5)
C4A C5A C6A C1A -0.7(8)
O1A C1A C6A C7A -0.4(8)
C2A C1A C6A C7A -180.0(5)
O1A C1A C6A C5A -179.3(5)
C2A C1A C6A C5A 1.1(7)
C8A N1A C7A C6A -180.0(5)
Zn1A N1A C7A C6A -13.2(7)
C5A C6A C7A N1A -179.8(5)
C1A C6A C7A N1A 1.3(8)
C7A N1A C8A C9A -23.8(8)
Zn1A N1A C8A C9A 168.2(4)
C7A N1A C8A C13A 156.6(5)
Zn1A N1A C8A C13A -11.4(5)
C13A C8A C9A C10A -0.2(8)
N1A C8A C9A C10A -179.8(5)
C8A C9A C10A C11A 2.1(9)
C9A C10A C11A C12A -1.1(9)
C10A C11A C12A C13A -1.9(8)
C11A C12A C13A C8A 3.8(8)
C11A C12A C13A N2A -176.4(5)
C9A C8A C13A C12A -2.7(8)
N1A C8A C13A C12A 176.9(4)
C9A C8A C13A N2A 177.5(4)
N1A C8A C13A N2A -2.9(6)
C14A N2A C13A C12A 25.9(7)
Zn1A N2A C13A C12A -163.9(4)
C14A N2A C13A C8A -154.3(5)
Zn1A N2A C13A C8A 15.9(5)
C13A N2A C14A C15A 173.9(4)
Zn1A N2A C14A C15A 4.9(7)
N2A C14A C15A C20A -6.2(8)
N2A C14A C15A C16A 178.5(5)
C20A C15A C16A C17A 0.5(7)
C14A C15A C16A C17A 176.0(4)
C15A C16A C17A C18A -4.1(7)
C15A C16A C17A C33A 179.0(4)
C16A C17A C18A C19A 3.1(7)
C33A C17A C18A C19A -180.0(4)
C17A C18A C19A C20A 1.5(7)
C17A C18A C19A C29A -176.8(4)
Zn1A O2A C20A C15A -8.8(7)
Zn1A O2A C20A C19A 170.0(3)
C16A C15A C20A O2A -177.1(4)
C14A C15A C20A O2A 7.8(7)
C16A C15A C20A C19A 4.1(7)
C14A C15A C20A C19A -171.0(4)
C18A C19A C20A O2A 176.2(4)
C29A C19A C20A O2A -5.5(7)
C18A C19A C20A C15A -5.0(6)
C29A C19A C20A C15A 173.3(4)
C3A C2A C21A C23A -126.2(6)
C1A C2A C21A C23A 55.5(8)
C3A C2A C21A C24A -3.9(8)
C1A C2A C21A C24A 177.8(5)
C3A C2A C21A C22A 110.8(6)
C1A C2A C21A C22A -67.5(7)
C5A C4A C25A C26' -179.3(12)
C3A C4A C25A C26' 1.4(14)
C5A C4A C25A C26A 1.4(12)
C3A C4A C25A C26A -178.0(10)
C5A C4A C25A C28' -48.0(14)
C3A C4A C25A C28' 132.7(12)
C5A C4A C25A C27A 123.6(9)
C3A C4A C25A C27A -55.7(10)
C5A C4A C25A C28A -120.0(7)
C3A C4A C25A C28A 60.7(8)
C5A C4A C25A C27' 64.3(11)
C3A C4A C25A C27' -115.0(10)
C18A C19A C29A C31A 120.6(5)
C20A C19A C29A C31A -57.6(6)
C18A C19A C29A C32A 2.3(7)
C20A C19A C29A C32A -175.9(5)
C18A C19A C29A C30A -118.1(5)
C20A C19A C29A C30A 63.8(6)
C16A C17A C33A C34' -141.8(12)
C18A C17A C33A C34' 41.4(13)
C16A C17A C33A C35A 61.4(7)
C18A C17A C33A C35A -115.4(7)
C16A C17A C33A C35' 95.7(10)
C18A C17A C33A C35' -81.1(10)
C16A C17A C33A C36' -19.0(11)
C18A C17A C33A C36' 164.2(10)
C16A C17A C33A C36A -58.6(7)
C18A C17A C33A C36A 124.6(6)
C16A C17A C33A C34A -176.9(6)
C18A C17A C33A C34A 6.3(8)
Zn2A O3A C37A C42A -10.2(6)
Zn2A O3A C37A C38A 168.9(3)
O3A C37A C38A C39A -179.8(4)
C42A C37A C38A C39A -0.6(6)
O3A C37A C38A C57A -0.8(7)
C42A C37A C38A C57A 178.4(4)
C37A C38A C39A C40A -0.5(7)
C57A C38A C39A C40A -179.5(4)
C38A C39A C40A C41A 1.2(7)
C38A C39A C40A C61A 179.5(4)
C39A C40A C41A C42A -0.7(6)
C61A C40A C41A C42A -179.0(4)
O3A C37A C42A C41A -179.8(4)
C38A C37A C42A C41A 1.0(6)
O3A C37A C42A C43A 2.6(7)
C38A C37A C42A C43A -176.6(4)
C40A C41A C42A C37A -0.3(7)
C40A C41A C42A C43A 177.5(4)
C44A N3A C43A C42A -178.2(4)
Zn2A N3A C43A C42A 6.9(6)
C37A C42A C43A N3A -1.5(7)
C41A C42A C43A N3A -179.2(4)
C43A N3A C44A C45A 21.9(6)
Zn2A N3A C44A C45A -162.6(4)
C43A N3A C44A C49A -159.9(4)
Zn2A N3A C44A C49A 15.7(5)
C49A C44A C45A C46A 1.7(7)
N3A C44A C45A C46A 179.9(4)
C44A C45A C46A C47A -2.0(7)
C45A C46A C47A C48A 0.6(7)
C46A C47A C48A C49A 1.1(7)
C47A C48A C49A C44A -1.3(7)
C47A C48A C49A N4A -178.9(4)
C45A C44A C49A C48A -0.1(7)
N3A C44A C49A C48A -178.4(4)
C45A C44A C49A N4A 177.7(4)
N3A C44A C49A N4A -0.6(6)
C50A N4A C49A C48A -18.5(7)
Zn2A N4A C49A C48A 163.0(4)
C50A N4A C49A C44A 163.8(4)
Zn2A N4A C49A C44A -14.6(5)
C49A N4A C50A C51A -176.7(5)
Zn2A N4A C50A C51A 1.6(7)
N4A C50A C51A C52A -177.9(5)
N4A C50A C51A C56A 8.5(8)
C50A C51A C52A C53A -172.9(5)
C56A C51A C52A C53A 0.9(8)
C51A C52A C53A C54A 2.8(7)
C51A C52A C53A C65A 179.8(5)
C52A C53A C54A C55A -1.7(7)
C65A C53A C54A C55A -178.8(4)
C53A C54A C55A C56A -3.0(7)
C53A C54A C55A C69A 175.0(4)
Zn2A O4A C56A C51A 1.9(7)
Zn2A O4A C56A C55A -176.4(3)
C52A C51A C56A O4A 176.1(4)
C50A C51A C56A O4A -10.6(8)
C52A C51A C56A C55A -5.5(7)
C50A C51A C56A C55A 167.7(4)
C54A C55A C56A O4A -175.2(4)
C69A C55A C56A O4A 6.8(7)
C54A C55A C56A C51A 6.5(6)
C69A C55A C56A C51A -171.6(4)
C39A C38A C57A C58A 0.1(7)
C37A C38A C57A C58A -178.9(4)
C39A C38A C57A C59A 119.8(5)
C37A C38A C57A C59A -59.1(6)
C39A C38A C57A C60A -118.8(5)
C37A C38A C57A C60A 62.2(6)
C41A C40A C61A C63A -3.4(6)
C39A C40A C61A C63A 178.5(4)
C41A C40A C61A C64A -124.6(5)
C39A C40A C61A C64A 57.2(6)
C41A C40A C61A C62A 116.5(5)
C39A C40A C61A C62A -61.7(6)
C52A C53A C65A C67A -116.3(6)
C54A C53A C65A C67A 60.6(6)
C52A C53A C65A C66A 4.7(7)
C54A C53A C65A C66A -178.4(4)
C52A C53A C65A C68A 124.3(5)
C54A C53A C65A C68A -58.8(6)
C54A C55A C69A C70A 0.4(7)
C56A C55A C69A C70A 178.4(4)
C54A C55A C69A C72A 124.4(5)
C56A C55A C69A C72A -57.6(5)
C54A C55A C69A C71A -117.9(5)
C56A C55A C69A C71A 60.1(6)
O4A Zn2A N5A C76A -33.32(10)
O3A Zn2A N5A C76A 66.02(9)
N3A Zn2A N5A C76A 155.49(10)
N4A Zn2A N5A C76A -124.71(11)
O4A Zn2A N5A C75A 85.99(11)
O3A Zn2A N5A C75A -174.67(10)
N3A Zn2A N5A C75A -85.20(11)
N4A Zn2A N5A C75A -5.40(12)
O4A Zn2A N5A C73A -152.99(10)
O3A Zn2A N5A C73A -53.66(10)
N3A Zn2A N5A C73A 35.82(11)
N4A Zn2A N5A C73A 115.62(11)
O2A Zn1A N6A C73A -65.66(9)
O1A Zn1A N6A C73A -167.15(11)
N2A Zn1A N6A C73A 24.64(11)
N1A Zn1A N6A C73A 105.11(10)
O2A Zn1A N6A C77A 170.26(9)
O1A Zn1A N6A C77A 68.77(11)
N2A Zn1A N6A C77A -99.44(11)
N1A Zn1A N6A C77A -18.97(11)
O2A Zn1A N6A C74A 50.33(9)
O1A Zn1A N6A C74A -51.17(11)
N2A Zn1A N6A C74A 140.62(11)
N1A Zn1A N6A C74A -138.90(10)
C77A N6A C73A N5A -66.7
C74A N6A C73A N5A 58.3
Zn1A N6A C73A N5A 170.68(7)
C76A N5A C73A N6A 63.8
C75A N5A C73A N6A -56.2
Zn2A N5A C73A N6A -177.00(6)
C73A N6A C74A N7A -59.2
C77A N6A C74A N7A 65.1
Zn1A N6A C74A N7A -177.6
C78A N7A C74A N6A -63.6
C75A N7A C74A N6A 54.4
C76A N5A C75A N7A -66.5
C73A N5A C75A N7A 54.3
Zn2A N5A C75A N7A 173.8
C78A N7A C75A N5A 67.1
C74A N7A C75A N5A -51.4
C75A N5A C76A P1A 59.2
C73A N5A C76A P1A -62.1
Zn2A N5A C76A P1A 179.5
C77A P1A C76A N5A 53.3
C78A P1A C76A N5A -42.9
C73A N6A C77A P1A 66.3
C74A N6A C77A P1A -56.2
Zn1A N6A C77A P1A -169.55(7)
C76A P1A C77A N6A -53.0
C78A P1A C77A N6A 38.3
C75A N7A C78A P1A -59.7
C74A N7A C78A P1A 55.0
C77A P1A C78A N7A -44.1
C76A P1A C78A N7A 47.6
Zn1B O1B C1B C6B -15.2(7)
Zn1B O1B C1B C2B 165.8(3)
O1B C1B C2B C3B -178.4(5)
C6B C1B C2B C3B 2.6(7)
O1B C1B C2B C21B 0.3(7)
C6B C1B C2B C21B -178.8(5)
C1B C2B C3B C4B -0.8(10)
C21B C2B C3B C4B -179.5(6)
C2B C3B C4B C5B -0.2(11)
C2B C3B C4B C25B 169.9(7)
C2B C3B C4B C25" -153.1(9)
C3B C4B C5B C6B -0.6(10)
C25B C4B C5B C6B -169.4(7)
C25" C4B C5B C6B 156.2(8)
C4B C5B C6B C1B 2.4(9)
C4B C5B C6B C7B -177.1(6)
O1B C1B C6B C5B 177.7(5)
C2B C1B C6B C5B -3.3(7)
O1B C1B C6B C7B -2.9(8)
C2B C1B C6B C7B 176.1(5)
C8B N1B C7B C6B -177.5(4)
Zn1B N1B C7B C6B 17.4(7)
C5B C6B C7B N1B -179.9(5)
C1B C6B C7B N1B 0.6(8)
C7B N1B C8B C9B 31.6(7)
Zn1B N1B C8B C9B -161.8(4)
C7B N1B C8B C13B -151.6(4)
Zn1B N1B C8B C13B 14.9(5)
C13B C8B C9B C10B 0.6(7)
N1B C8B C9B C10B 177.2(4)
C8B C9B C10B C11B -1.2(7)
C9B C10B C11B C12B 0.1(8)
C10B C11B C12B C13B 1.5(7)
C11B C12B C13B C8B -2.0(7)
C11B C12B C13B N2B -179.9(4)
C9B C8B C13B C12B 1.0(7)
N1B C8B C13B C12B -175.9(4)
C9B C8B C13B N2B 179.1(4)
N1B C8B C13B N2B 2.2(6)
C14B N2B C13B C12B -28.5(6)
Zn1B N2B C13B C12B 159.8(4)
C14B N2B C13B C8B 153.6(4)
Zn1B N2B C13B C8B -18.1(5)
C13B N2B C14B C15B -176.9(4)
Zn1B N2B C14B C15B -6.2(6)
N2B C14B C15B C16B 177.2(4)
N2B C14B C15B C20B 1.9(7)
C20B C15B C16B C17B -0.8(7)
C14B C15B C16B C17B -176.3(4)
C15B C16B C17B C18B 1.1(7)
C15B C16B C17B C29B 180.0(4)
C16B C17B C18B C19B -0.9(7)
C29B C17B C18B C19B -179.8(4)
C17B C18B C19B C20B 0.3(7)
C17B C18B C19B C33B 177.9(4)
Zn1B O2B C20B C15B 13.4(6)
Zn1B O2B C20B C19B -166.7(3)
C16B C15B C20B O2B -179.9(4)
C14B C15B C20B O2B -4.9(7)
C16B C15B C20B C19B 0.1(6)
C14B C15B C20B C19B 175.1(4)
C18B C19B C20B O2B -179.8(4)
C33B C19B C20B O2B 2.5(6)
C18B C19B C20B C15B 0.1(6)
C33B C19B C20B C15B -177.5(4)
C3B C2B C21B C24" -131(2)
C1B C2B C21B C24" 50(2)
C3B C2B C21B C22" 102.1(13)
C1B C2B C21B C22" -76.6(12)
C3B C2B C21B C24B 3.9(12)
C1B C2B C21B C24B -174.7(10)
C3B C2B C21B C22B -115.0(8)
C1B C2B C21B C22B 66.4(8)
C3B C2B C21B C23B 125.8(6)
C1B C2B C21B C23B -52.9(7)
C3B C2B C21B C23" -8(2)
C1B C2B C21B C23" 173(2)
C5B C4B C25B C26B -12.0(12)
C3B C4B C25B C26B 179.0(7)
C25" C4B C25B C26B 60.9(11)
C5B C4B C25B C28B -132.9(8)
C3B C4B C25B C28B 58.1(10)
C25" C4B C25B C28B -60.0(12)
C5B C4B C25B C27B 108.0(9)
C3B C4B C25B C27B -60.9(9)
C25" C4B C25B C27B -179.1(12)
C5B C4B C25" C26" 31.6(14)
C3B C4B C25" C26" -174.4(10)
C25B C4B C25" C26" -92.8(13)
C5B C4B C25" C28" -104.0(13)
C3B C4B C25" C28" 50.0(17)
C25B C4B C25" C28" 131.6(18)
C5B C4B C25" C27" 142.6(8)
C3B C4B C25" C27" -63.4(12)
C25B C4B C25" C27" 18.2(10)
C16B C17B C29B C32B 6.8(7)
C18B C17B C29B C32B -174.4(5)
C16B C17B C29B C31B 127.1(5)
C18B C17B C29B C31B -54.1(6)
C16B C17B C29B C30B -113.6(5)
C18B C17B C29B C30B 65.2(6)
C18B C19B C33B C35B -115.7(5)
C20B C19B C33B C35B 61.9(6)
C18B C19B C33B C36B 4.3(6)
C20B C19B C33B C36B -178.1(4)
C18B C19B C33B C34B 123.4(5)
C20B C19B C33B C34B -59.0(6)
Zn2B O3B C37B C42B -0.6(7)
Zn2B O3B C37B C38B -179.4(3)
O3B C37B C38B C39B -179.9(4)
C42B C37B C38B C39B 1.3(7)
O3B C37B C38B C57B 1.4(7)
C42B C37B C38B C57B -177.5(4)
C37B C38B C39B C40B -0.2(7)
C57B C38B C39B C40B 178.5(5)
C38B C39B C40B C41B -1.2(7)
C38B C39B C40B C61B 177.7(5)
C39B C40B C41B C42B 1.6(7)
C61B C40B C41B C42B -177.3(5)
C40B C41B C42B C37B -0.6(7)
C40B C41B C42B C43B -178.9(4)
O3B C37B C42B C41B -179.7(4)
C38B C37B C42B C41B -0.9(7)
O3B C37B C42B C43B -1.5(7)
C38B C37B C42B C43B 177.3(4)
C44B N3B C43B C42B -178.5(4)
Zn2B N3B C43B C42B -6.2(7)
C41B C42B C43B N3B -176.5(4)
C37B C42B C43B N3B 5.2(7)
C43B N3B C44B C45B -25.8(7)
Zn2B N3B C44B C45B 161.0(4)
C43B N3B C44B C49B 157.3(4)
Zn2B N3B C44B C49B -15.9(5)
N3B C44B C45B C46B -180.0(4)
C49B C44B C45B C46B -3.2(7)
C44B C45B C46B C47B 2.0(7)
C45B C46B C47B C48B 1.1(8)
C46B C47B C48B C49B -2.8(7)
C47B C48B C49B N4B -180.0(4)
C47B C48B C49B C44B 1.6(7)
C50B N4B C49B C48B 25.4(7)
Zn2B N4B C49B C48B -162.1(4)
C50B N4B C49B C44B -156.0(4)
Zn2B N4B C49B C44B 16.4(5)
C45B C44B C49B C48B 1.5(7)
N3B C44B C49B C48B 178.5(4)
C45B C44B C49B N4B -177.2(4)
N3B C44B C49B N4B -0.1(6)
C49B N4B C50B C51B -178.5(4)
Zn2B N4B C50B C51B 10.0(6)
N4B C50B C51B C56B 0.5(7)
N4B C50B C51B C52B -178.3(4)
C56B C51B C52B C53B 0.6(7)
C50B C51B C52B C53B 179.4(4)
C51B C52B C53B C54B 0.8(7)
C51B C52B C53B C65B 180.0(4)
C52B C53B C54B C55B -2.2(7)
C65B C53B C54B C55B 178.6(4)
C53B C54B C55B C56B 2.1(7)
C53B C54B C55B C69B 179.9(4)
Zn2B O4B C56B C51B -14.7(6)
Zn2B O4B C56B C55B 165.9(3)
C52B C51B C56B O4B 179.8(4)
C50B C51B C56B O4B 1.1(7)
C52B C51B C56B C55B -0.7(6)
C50B C51B C56B C55B -179.4(4)
C54B C55B C56B O4B 179.0(4)
C69B C55B C56B O4B 1.2(7)
C54B C55B C56B C51B -0.5(6)
C69B C55B C56B C51B -178.3(4)
C39B C38B C57B C58B 122.8(5)
C37B C38B C57B C58B -58.5(6)
C39B C38B C57B C59B -116.2(5)
C37B C38B C57B C59B 62.5(6)
C39B C38B C57B C60B 3.1(7)
C37B C38B C57B C60B -178.1(5)
C41B C40B C61B C63B -1.2(8)
C39B C40B C61B C63B -180.0(5)
C41B C40B C61B C64B 118.4(5)
C39B C40B C61B C64B -60.4(6)
C41B C40B C61B C62B -124.0(6)
C39B C40B C61B C62B 57.2(7)
C52B C53B C65B C68B 124.2(5)
C54B C53B C65B C68B -56.6(6)
C52B C53B C65B C67B -115.4(5)
C54B C53B C65B C67B 63.8(6)
C52B C53B C65B C66B 3.3(7)
C54B C53B C65B C66B -177.5(5)
C54B C55B C69B C71B 7.1(7)
C56B C55B C69B C71B -175.2(4)
C54B C55B C69B C72B 127.6(5)
C56B C55B C69B C72B -54.6(6)
C54B C55B C69B C70B -110.5(5)
C56B C55B C69B C70B 67.2(6)
O2B Zn1B N5B C76B -170.2(4)
O1B Zn1B N5B C76B -67.0(4)
N1B Zn1B N5B C76B 22.3(5)
N2B Zn1B N5B C76B 100.8(4)
N6" Zn1B N5B C76B -5(6)
O2B Zn1B N5B C73B 64.8(5)
O1B Zn1B N5B C73B 168.0(5)
N1B Zn1B N5B C73B -102.7(5)
N2B Zn1B N5B C73B -24.2(5)
N6" Zn1B N5B C73B -130(6)
O2B Zn1B N5B C75B -53.2(4)
O1B Zn1B N5B C75B 50.0(4)
N1B Zn1B N5B C75B 139.2(4)
N2B Zn1B N5B C75B -142.3(4)
N6" Zn1B N5B C75B 112(6)
O3B Zn2B N6B C73B 59.9(5)
O4B Zn2B N6B C73B 161.7(5)
N4B Zn2B N6B C73B -109.7(5)
N5" Zn2B N6B C73B 123(11)
N3B Zn2B N6B C73B -30.1(5)
O3B Zn2B N6B C77B -61.8(4)
O4B Zn2B N6B C77B 40.0(4)
N4B Zn2B N6B C77B 128.7(4)
N5" Zn2B N6B C77B 1(11)
N3B Zn2B N6B C77B -151.8(4)
O3B Zn2B N6B C74B 178.1(4)
O4B Zn2B N6B C74B -80.1(4)
N4B Zn2B N6B C74B 8.5(5)
N5" Zn2B N6B C74B -119(11)
N3B Zn2B N6B C74B 88.1(4)
C77B N6B C73B N5B -64.4(7)
C74B N6B C73B N5B 59.0(7)
Zn2B N6B C73B N5B 175.5(5)
C76B N5B C73B N6B 63.4(7)
C75B N5B C73B N6B -56.9(7)
Zn1B N5B C73B N6B -173.3(5)
C73B N6B C74B N7B -57.6(7)
C77B N6B C74B N7B 65.1(7)
Zn2B N6B C74B N7B -177.3(4)
C78B N7B C74B N6B -67.2(7)
C75B N7B C74B N6B 55.1(6)
C76B N5B C75B N7B -66.6(7)
C73B N5B C75B N7B 55.3(7)
Zn1B N5B C75B N7B 176.9(5)
C78B N7B C75B N5B 68.3(7)
C74B N7B C75B N5B -54.7(7)
C73B N5B C76B P1B -60.3(6)
C75B N5B C76B P1B 59.3(6)
Zn1B N5B C76B P1B 173.7(4)
C77B P1B C76B N5B 51.2(5)
C78B P1B C76B N5B -43.7(5)
C73B N6B C77B P1B 63.5(6)
C74B N6B C77B P1B -58.1(7)
Zn2B N6B C77B P1B -174.6(4)
C76B P1B C77B N6B -52.4(5)
C78B P1B C77B N6B 40.9(6)
C75B N7B C78B P1B -60.2(8)
C74B N7B C78B P1B 59.7(8)
C77B P1B C78B N7B -46.2(7)
C76B P1B C78B N7B 47.6(7)
O3B Zn2B N5" C76" -160.3(5)
O4B Zn2B N5" C76" -58.9(5)
N4B Zn2B N5" C76" 29.4(5)
N3B Zn2B N5" C76" 109.5(5)
N6B Zn2B N5" C76" 83(11)
O3B Zn2B N5" C73" 74.0(5)
O4B Zn2B N5" C73" 175.4(5)
N4B Zn2B N5" C73" -96.3(5)
N3B Zn2B N5" C73" -16.2(5)
N6B Zn2B N5" C73" -43(11)
O3B Zn2B N5" C75" -43.8(5)
O4B Zn2B N5" C75" 57.6(5)
N4B Zn2B N5" C75" 145.9(4)
N3B Zn2B N5" C75" -134.0(4)
N6B Zn2B N5" C75" -161(11)
O2B Zn1B N6" C73" 50.1(5)
O1B Zn1B N6" C73" 153.4(5)
N1B Zn1B N6" C73" -117.9(5)
N2B Zn1B N6" C73" -39.4(5)
N5B Zn1B N6" C73" 35(6)
O2B Zn1B N6" C77" -70.2(5)
O1B Zn1B N6" C77" 33.2(5)
N1B Zn1B N6" C77" 121.8(5)
N2B Zn1B N6" C77" -159.7(5)
N5B Zn1B N6" C77" -85(6)
O2B Zn1B N6" C74" 167.4(5)
O1B Zn1B N6" C74" -89.3(5)
N1B Zn1B N6" C74" -0.6(5)
N2B Zn1B N6" C74" 77.9(5)
N5B Zn1B N6" C74" 153(7)
C77" N6" C73" N5" -65.9(8)
C74" N6" C73" N5" 57.7(8)
Zn1B N6" C73" N5" 174.1(5)
C76" N5" C73" N6" 64.4(8)
C75" N5" C73" N6" -55.7(8)
Zn2B N5" C73" N6" -171.0(5)
C73" N6" C74" N7" -58.2(7)
C77" N6" C74" N7" 64.8(7)
Zn1B N6" C74" N7" -173.6(5)
C78" N7" C74" N6" -66.6(7)
C75" N7" C74" N6" 56.9(7)
C76" N5" C75" N7" -64.6(7)
C73" N5" C75" N7" 56.7(7)
Zn2B N5" C75" N7" 179.0(5)
C78" N7" C75" N5" 66.8(7)
C74" N7" C75" N5" -57.0(7)
C73" N5" C76" P1" -59.5(7)
C75" N5" C76" P1" 59.8(7)
Zn2B N5" C76" P1" 172.7(4)
C77" P1" C76" N5" 49.5(6)
C78" P1" C76" N5" -44.9(6)
C73" N6" C77" P1" 62.9(7)
C74" N6" C77" P1" -59.3(7)
Zn1B N6" C77" P1" -179.5(4)
C76" P1" C77" N6" -50.4(6)
C78" P1" C77" N6" 42.2(6)
C75" N7" C78" P1" -60.0(5)
C74" N7" C78" P1" 59.5(5)
C77" P1" C78" N7" -46.4(4)
C76" P1" C78" N7" 47.7(4)
